data_4316528
loop_
_publ_author_name
'Karthik Ramasamy'
'Mohammad A. Malik'
'Madeline Helliwell'
'Floriana Tuna'
'Paul O'Brien'

_publ_section_title
;
 Iron Thiobiurets: Single-Source Precursors for Iron Sulfide Thin Films
;
_journal_name_full 'Inorganic Chemistry'
_journal_page_first 8495
_journal_page_last 8503
_journal_paper_doi 10.1021/ic1011204
_journal_volume 49
_journal_year 2010
_chemical_formula_sum 'C23.33 H46.67 Fe N9 O4.33 S3'
_chemical_formula_weight 674.73
_chemical_name_systematic
; 
 ? 
;
_space_group_IT_number 33
_symmetry_cell_setting orthorhombic
_symmetry_space_group_name_Hall 'P 2c -2n'
_symmetry_space_group_name_H-M 'P n a 21'
_atom_sites_solution_hydrogens geom
_atom_sites_solution_primary direct
_atom_sites_solution_secondary difmap
_audit_creation_method SHELXL-97
_cell_angle_alpha 90.00
_cell_angle_beta 90.00
_cell_angle_gamma 90.00
_cell_formula_units_Z 12
_cell_length_a 16.978(5)
_cell_length_b 31.180(10)
_cell_length_c 18.160(5)
_cell_measurement_reflns_used 532
_cell_measurement_temperature 100(2)
_cell_measurement_theta_max 14.79
_cell_measurement_theta_min 2.26
_cell_volume 9613(5)
_computing_cell_refinement 'Bruker SMART'
_computing_data_collection 'Bruker SMART'
_computing_data_reduction 'Bruker SAINT'
_computing_molecular_graphics 'Bruker SHELXTL'
_computing_publication_material 'Bruker SHELXTL'
_computing_structure_refinement 'SHELXL-97 (Sheldrick, 1997)'
_computing_structure_solution 'SHELXS-97 (Sheldrick, 1990)'
_diffrn_ambient_temperature 100(2)
_diffrn_measured_fraction_theta_full 0.988
_diffrn_measured_fraction_theta_max 0.988
_diffrn_measurement_device_type 'CCD area detector'
_diffrn_measurement_method 'phi and omega scans'
_diffrn_radiation_monochromator graphite
_diffrn_radiation_source 'fine-focus sealed tube'
_diffrn_radiation_type MoK\a
_diffrn_radiation_wavelength 0.71073
_diffrn_reflns_av_R_equivalents 0.1081
_diffrn_reflns_av_sigmaI/netI 0.1988
_diffrn_reflns_limit_h_max 18
_diffrn_reflns_limit_h_min -17
_diffrn_reflns_limit_k_max 23
_diffrn_reflns_limit_k_min -34
_diffrn_reflns_limit_l_max 12
_diffrn_reflns_limit_l_min -19
_diffrn_reflns_number 23094
_diffrn_reflns_theta_full 23.26
_diffrn_reflns_theta_max 23.26
_diffrn_reflns_theta_min 1.37
_exptl_absorpt_coefficient_mu 0.712
_exptl_absorpt_correction_type none
_exptl_crystal_colour red
_exptl_crystal_density_diffrn 1.399
_exptl_crystal_density_method 'not measured'
_exptl_crystal_description plate
_exptl_crystal_F_000 4300
_exptl_crystal_size_max 0.45
_exptl_crystal_size_mid 0.20
_exptl_crystal_size_min 0.15
_refine_diff_density_max 1.199
_refine_diff_density_min -0.554
_refine_diff_density_rms 0.134
_refine_ls_abs_structure_details 'Flack H D (1983), Acta Cryst. A39, 876-881'
_refine_ls_abs_structure_Flack 0.48(5)
_refine_ls_extinction_method none
_refine_ls_goodness_of_fit_ref 1.011
_refine_ls_hydrogen_treatment constr
_refine_ls_matrix_type full
_refine_ls_number_parameters 1146
_refine_ls_number_reflns 11030
_refine_ls_number_restraints 1113
_refine_ls_restrained_S_all 0.981
_refine_ls_R_factor_all 0.1536
_refine_ls_R_factor_gt 0.1007
_refine_ls_shift/su_max 0.012
_refine_ls_shift/su_mean 0.001
_refine_ls_structure_factor_coef Fsqd
_refine_ls_weighting_details 'calc w=1/[\s^2^(Fo^2^)+(0.0953P)^2^+0.0000P] where P=(Fo^2^+2Fc^2^)/3'
_refine_ls_weighting_scheme calc
_refine_ls_wR_factor_gt 0.2103
_refine_ls_wR_factor_ref 0.2361
_reflns_number_gt 6529
_reflns_number_total 11030
_reflns_threshold_expression >2sigma(I)
_cod_data_source_file ic1011204_si_004.cif
_cod_data_source_block s3128
_cod_depositor_comments
;
The following automatic conversions were performed:

'_symmetry_cell_setting' value 'Orthorhombic' changed to
'orthorhombic' according to the built-in table from CIF Core
dictionary named 'cif_core.dic' version 2.4.1 from 2010-06-29.

Automatic conversion script
Id: cif_fix_values 1646 2011-03-28 12:23:43Z adriana 
;
_cod_database_code 4316528

loop_
_symmetry_equiv_pos_as_xyz
'x, y, z'
'-x, -y, z+1/2'
'x+1/2, -y+1/2, z'
'-x+1/2, y+1/2, z+1/2'

loop_
_atom_site_label
_atom_site_type_symbol
_atom_site_fract_x
_atom_site_fract_y
_atom_site_fract_z
_atom_site_U_iso_or_equiv
_atom_site_adp_type
_atom_site_occupancy
_atom_site_symmetry_multiplicity
_atom_site_calc_flag
_atom_site_refinement_flags
_atom_site_disorder_assembly
_atom_site_disorder_group
Fe1 Fe 0.28912(13) 0.47157(7) 0.33201(15) 0.0208(6) Uani 1 1 d U . .
S1 S 0.2816(2) 0.41313(13) 0.4195(3) 0.0244(9) Uani 1 1 d U . .
S2 S 0.2182(2) 0.51098(13) 0.4260(3) 0.0226(9) Uani 1 1 d U . .
S3 S 0.1647(3) 0.44461(16) 0.2903(3) 0.0390(12) Uani 1 1 d U . .
O1 O 0.3590(6) 0.4329(3) 0.2742(7) 0.0241(15) Uani 1 1 d U . .
O2 O 0.3862(6) 0.5002(3) 0.3687(7) 0.0214(15) Uani 1 1 d U . .
O3 O 0.2881(6) 0.5146(3) 0.2464(7) 0.0302(16) Uani 1 1 d U . .
N1 N 0.4831(7) 0.4101(4) 0.2697(8) 0.026(2) Uani 1 1 d U . .
N2 N 0.3958(7) 0.3718(4) 0.3385(8) 0.0226(18) Uani 1 1 d U . .
N3 N 0.3159(7) 0.3311(4) 0.4106(8) 0.026(2) Uani 1 1 d U . .
N4 N 0.4748(7) 0.5463(4) 0.4121(8) 0.024(2) Uani 1 1 d U . .
N5 N 0.3604(7) 0.5383(4) 0.4789(8) 0.0228(17) Uani 1 1 d U . .
N6 N 0.2593(7) 0.5395(4) 0.5539(8) 0.032(2) Uani 1 1 d U . .
N7 N 0.2515(7) 0.5623(4) 0.1609(8) 0.024(2) Uani 1 1 d U . .
N8 N 0.1603(7) 0.5133(4) 0.1886(8) 0.0278(19) Uani 1 1 d U . .
N9 N 0.0540(8) 0.4682(4) 0.2020(9) 0.032(2) Uani 1 1 d U . .
C1 C 0.4102(9) 0.4065(5) 0.2951(10) 0.0235(17) Uani 1 1 d U . .
C2 C 0.5022(10) 0.4439(5) 0.2211(11) 0.032(3) Uani 1 1 d U . .
H2A H 0.5135 0.4323 0.1721 0.047 Uiso 1 1 calc R . .
H2B H 0.5488 0.4591 0.2396 0.047 Uiso 1 1 calc R . .
H2C H 0.4578 0.4639 0.2180 0.047 Uiso 1 1 calc R . .
C3 C 0.5439(9) 0.3795(5) 0.2820(11) 0.030(3) Uani 1 1 d U . .
H3A H 0.5355 0.3654 0.3295 0.045 Uiso 1 1 calc R . .
H3B H 0.5950 0.3941 0.2823 0.045 Uiso 1 1 calc R . .
H3C H 0.5432 0.3580 0.2426 0.045 Uiso 1 1 calc R . .
C4 C 0.3339(9) 0.3705(5) 0.3878(10) 0.0232(16) Uani 1 1 d U . .
C5 C 0.3661(10) 0.2962(5) 0.3909(11) 0.037(3) Uani 1 1 d U . .
H5A H 0.3775 0.2975 0.3380 0.055 Uiso 1 1 calc R . .
H5B H 0.3400 0.2691 0.4025 0.055 Uiso 1 1 calc R . .
H5C H 0.4155 0.2983 0.4187 0.055 Uiso 1 1 calc R . .
C6 C 0.2518(9) 0.3235(5) 0.4670(10) 0.030(3) Uani 1 1 d U . .
H6A H 0.2750 0.3233 0.5164 0.046 Uiso 1 1 calc R . .
H6B H 0.2264 0.2959 0.4573 0.046 Uiso 1 1 calc R . .
H6C H 0.2127 0.3465 0.4637 0.046 Uiso 1 1 calc R . .
C7 C 0.4024(9) 0.5280(5) 0.4194(10) 0.0219(16) Uani 1 1 d U . .
C8 C 0.5234(9) 0.5331(5) 0.3486(10) 0.026(3) Uani 1 1 d U . .
H8A H 0.5281 0.5018 0.3478 0.039 Uiso 1 1 calc R . .
H8B H 0.5760 0.5459 0.3529 0.039 Uiso 1 1 calc R . .
H8C H 0.4985 0.5429 0.3029 0.039 Uiso 1 1 calc R . .
C9 C 0.5037(9) 0.5792(5) 0.4613(10) 0.027(3) Uani 1 1 d U . .
H9A H 0.4691 0.5812 0.5044 0.041 Uiso 1 1 calc R . .
H9B H 0.5045 0.6068 0.4356 0.041 Uiso 1 1 calc R . .
H9C H 0.5572 0.5719 0.4773 0.041 Uiso 1 1 calc R . .
C10 C 0.2842(9) 0.5296(5) 0.4876(10) 0.0262(15) Uani 1 1 d U . .
C11 C 0.3084(9) 0.5602(6) 0.6069(10) 0.042(3) Uani 1 1 d U . .
H11A H 0.3539 0.5419 0.6177 0.063 Uiso 1 1 calc R . .
H11B H 0.2784 0.5652 0.6521 0.063 Uiso 1 1 calc R . .
H11C H 0.3266 0.5877 0.5870 0.063 Uiso 1 1 calc R . .
C12 C 0.1798(8) 0.5311(5) 0.5830(10) 0.033(3) Uani 1 1 d U . .
H12A H 0.1405 0.5405 0.5469 0.050 Uiso 1 1 calc R . .
H12B H 0.1725 0.5470 0.6290 0.050 Uiso 1 1 calc R . .
H12C H 0.1736 0.5004 0.5923 0.050 Uiso 1 1 calc R . .
C13 C 0.2333(9) 0.5266(5) 0.2012(10) 0.0253(17) Uani 1 1 d U . .
C14 C 0.3253(9) 0.5828(5) 0.1646(11) 0.037(4) Uani 1 1 d U . .
H14A H 0.3184 0.6120 0.1836 0.055 Uiso 1 1 calc R . .
H14B H 0.3485 0.5841 0.1152 0.055 Uiso 1 1 calc R . .
H14C H 0.3602 0.5667 0.1974 0.055 Uiso 1 1 calc R . .
C15 C 0.1998(9) 0.5799(5) 0.1038(9) 0.025(3) Uani 1 1 d U . .
H15A H 0.1883 0.5577 0.0673 0.037 Uiso 1 1 calc R . .
H15B H 0.2260 0.6041 0.0797 0.037 Uiso 1 1 calc R . .
H15C H 0.1506 0.5897 0.1264 0.037 Uiso 1 1 calc R . .
C16 C 0.1258(10) 0.4795(5) 0.2238(10) 0.028(2) Uani 1 1 d U . .
C17 C 0.0063(10) 0.4351(6) 0.2376(11) 0.038(4) Uani 1 1 d U . .
H17A H 0.0281 0.4068 0.2261 0.057 Uiso 1 1 calc R . .
H17B H -0.0479 0.4369 0.2195 0.057 Uiso 1 1 calc R . .
H17C H 0.0069 0.4395 0.2910 0.057 Uiso 1 1 calc R . .
C18 C 0.0166(9) 0.4910(6) 0.1435(11) 0.037(4) Uani 1 1 d U . .
H18A H 0.0340 0.5210 0.1440 0.056 Uiso 1 1 calc R . .
H18B H -0.0407 0.4899 0.1499 0.056 Uiso 1 1 calc R . .
H18C H 0.0308 0.4779 0.0963 0.056 Uiso 1 1 calc R . .
Fe2 Fe 0.20802(13) 0.53114(7) 0.87108(14) 0.0195(6) Uani 1 1 d U . .
S4 S 0.2831(2) 0.48867(14) 0.7822(3) 0.0268(10) Uani 1 1 d U . .
S5 S 0.2084(3) 0.58763(14) 0.7792(3) 0.0329(10) Uani 1 1 d U . .
S6 S 0.3320(2) 0.56094(13) 0.9125(3) 0.0254(10) Uani 1 1 d U . .
O4 O 0.1165(6) 0.4983(3) 0.8353(7) 0.0261(16) Uani 1 1 d U . .
O5 O 0.1342(6) 0.5689(3) 0.9276(7) 0.0222(15) Uani 1 1 d U . .
O6 O 0.2171(6) 0.4949(3) 0.9529(7) 0.0253(15) Uani 1 1 d U . .
N10 N 0.0288(7) 0.4482(4) 0.8080(8) 0.031(2) Uani 1 1 d U . .
N11 N 0.1455(7) 0.4493(4) 0.7412(8) 0.0235(19) Uani 1 1 d U . .
N12 N 0.2507(6) 0.4380(4) 0.6697(8) 0.021(2) Uani 1 1 d U . .
N13 N 0.0104(8) 0.5945(4) 0.9415(8) 0.025(2) Uani 1 1 d U . .
N14 N 0.0917(8) 0.6284(4) 0.8557(8) 0.0245(18) Uani 1 1 d U . .
N15 N 0.1567(8) 0.6659(4) 0.7712(8) 0.033(2) Uani 1 1 d DU . .
N16 N 0.4434(7) 0.5402(4) 1.0053(8) 0.024(2) Uani 1 1 d U . .
N17 N 0.3392(8) 0.4968(4) 1.0134(8) 0.0224(18) Uani 1 1 d U . .
N18 N 0.2428(8) 0.4503(4) 1.0466(8) 0.029(2) Uani 1 1 d U . .
C19 C 0.1004(9) 0.4660(5) 0.7969(10) 0.0259(18) Uani 1 1 d U . .
C20 C -0.0247(9) 0.4645(5) 0.8627(10) 0.031(3) Uani 1 1 d U . .
H20A H -0.0017 0.4606 0.9117 0.047 Uiso 1 1 calc R . .
H20B H -0.0747 0.4489 0.8597 0.047 Uiso 1 1 calc R . .
H20C H -0.0341 0.4951 0.8538 0.047 Uiso 1 1 calc R . .
C21 C 0.0029(9) 0.4115(6) 0.7629(11) 0.044(4) Uani 1 1 d U . .
H21A H -0.0425 0.4199 0.7329 0.066 Uiso 1 1 calc R . .
H21B H -0.0120 0.3876 0.7952 0.066 Uiso 1 1 calc R . .
H21C H 0.0461 0.4024 0.7306 0.066 Uiso 1 1 calc R . .
C22 C 0.2224(8) 0.4588(5) 0.7281(10) 0.0224(19) Uani 1 1 d U . .
C23 C 0.1993(8) 0.4099(5) 0.6242(9) 0.021(3) Uani 1 1 d U . .
H23A H 0.1838 0.3847 0.6530 0.032 Uiso 1 1 calc R . .
H23B H 0.2280 0.4007 0.5802 0.032 Uiso 1 1 calc R . .
H23C H 0.1521 0.4259 0.6096 0.032 Uiso 1 1 calc R . .
C24 C 0.3292(8) 0.4421(5) 0.6460(10) 0.026(3) Uani 1 1 d U . .
H24A H 0.3566 0.4630 0.6772 0.039 Uiso 1 1 calc R . .
H24B H 0.3300 0.4520 0.5948 0.039 Uiso 1 1 calc R . .
H24C H 0.3556 0.4143 0.6494 0.039 Uiso 1 1 calc R . .
C25 C 0.0818(9) 0.5963(5) 0.9065(10) 0.0225(17) Uani 1 1 d U . .
C26 C -0.0497(9) 0.6263(5) 0.9254(11) 0.030(3) Uani 1 1 d U . .
H26A H -0.0258 0.6505 0.8990 0.044 Uiso 1 1 calc R . .
H26B H -0.0729 0.6366 0.9716 0.044 Uiso 1 1 calc R . .
H26C H -0.0908 0.6134 0.8948 0.044 Uiso 1 1 calc R . .
C27 C -0.0060(10) 0.5599(5) 0.9926(10) 0.026(3) Uani 1 1 d U . .
H27A H 0.0358 0.5383 0.9893 0.039 Uiso 1 1 calc R . .
H27B H -0.0567 0.5467 0.9802 0.039 Uiso 1 1 calc R . .
H27C H -0.0081 0.5713 1.0428 0.039 Uiso 1 1 calc R . .
C28 C 0.1484(9) 0.6294(5) 0.8068(10) 0.0265(19) Uani 1 1 d U . .
C29 C 0.0985(11) 0.6987(5) 0.7815(12) 0.046(4) Uani 1 1 d U . .
H29A H 0.0503 0.6908 0.7552 0.070 Uiso 1 1 calc R . .
H29B H 0.1185 0.7259 0.7623 0.070 Uiso 1 1 calc R . .
H29C H 0.0870 0.7017 0.8341 0.070 Uiso 1 1 calc R . .
C30 C 0.2076(10) 0.6698(5) 0.7110(9) 0.036(3) Uani 1 1 d DU . .
H30A H 0.2622 0.6672 0.7279 0.054 Uiso 1 1 calc R . .
H30B H 0.1999 0.6978 0.6876 0.054 Uiso 1 1 calc R . .
H30C H 0.1963 0.6470 0.6753 0.054 Uiso 1 1 calc R . .
C31 C 0.2669(9) 0.4814(5) 1.0029(11) 0.0249(17) Uani 1 1 d U . .
C32 C 0.2946(10) 0.4318(5) 1.1087(10) 0.036(3) Uani 1 1 d U . .
H32A H 0.3290 0.4544 1.1281 0.054 Uiso 1 1 calc R . .
H32B H 0.3268 0.4083 1.0893 0.054 Uiso 1 1 calc R . .
H32C H 0.2608 0.4209 1.1484 0.054 Uiso 1 1 calc R . .
C33 C 0.1650(9) 0.4285(5) 1.0408(11) 0.032(3) Uani 1 1 d U . .
H33A H 0.1291 0.4462 1.0114 0.047 Uiso 1 1 calc R . .
H33B H 0.1429 0.4244 1.0902 0.047 Uiso 1 1 calc R . .
H33C H 0.1718 0.4005 1.0170 0.047 Uiso 1 1 calc R . .
C34 C 0.3694(9) 0.5288(5) 0.9838(10) 0.0225(19) Uani 1 1 d U . .
C35 C 0.4887(9) 0.5752(5) 0.9723(10) 0.029(3) Uani 1 1 d U . .
H35A H 0.4550 0.5913 0.9384 0.043 Uiso 1 1 calc R . .
H35B H 0.5336 0.5633 0.9451 0.043 Uiso 1 1 calc R . .
H35C H 0.5079 0.5943 1.0112 0.043 Uiso 1 1 calc R . .
C36 C 0.4803(9) 0.5198(5) 1.0713(9) 0.025(3) Uani 1 1 d U . .
H36A H 0.4907 0.5417 1.1086 0.037 Uiso 1 1 calc R . .
H36B H 0.5299 0.5061 1.0569 0.037 Uiso 1 1 calc R . .
H36C H 0.4444 0.4981 1.0915 0.037 Uiso 1 1 calc R . .
Fe3 Fe 0.29475(12) 0.76572(7) 0.18065(14) 0.0186(5) Uani 1 1 d U . .
S7 S 0.2881(3) 0.71204(14) 0.0866(3) 0.0392(10) Uani 1 1 d U . .
S8 S 0.2245(2) 0.71395(13) 0.2556(3) 0.0318(10) Uani 1 1 d U . .
S9 S 0.1665(2) 0.78858(12) 0.1390(3) 0.0219(9) Uani 1 1 d U . .
O7 O 0.3677(6) 0.8004(3) 0.1131(6) 0.0253(14) Uani 1 1 d U . .
O8 O 0.3906(5) 0.7455(3) 0.2335(6) 0.0240(15) Uani 1 1 d U . .
O9 O 0.2885(5) 0.8160(3) 0.2471(6) 0.0233(15) Uani 1 1 d U . .
N19 N 0.4925(8) 0.8001(4) 0.0720(8) 0.031(2) Uani 1 1 d U . .
N20 N 0.4074(8) 0.7543(4) 0.0143(9) 0.0330(18) Uani 1 1 d U . .
N21 N 0.3347(8) 0.7066(5) -0.0489(9) 0.043(2) Uani 1 1 d U . .
N22 N 0.2659(7) 0.6435(4) 0.3223(8) 0.029(2) Uani 1 1 d U . .
N23 N 0.3625(7) 0.6919(4) 0.3186(8) 0.0267(18) Uani 1 1 d U . .
N24 N 0.4740(7) 0.7365(4) 0.3283(8) 0.027(2) Uani 1 1 d U . .
N25 N 0.2588(7) 0.8573(4) 0.3394(8) 0.027(2) Uani 1 1 d U . .
N26 N 0.1602(6) 0.8415(4) 0.2602(7) 0.0189(17) Uani 1 1 d U . .
N27 N 0.0523(7) 0.8374(4) 0.1883(8) 0.022(2) Uani 1 1 d U . .
C37 C 0.4170(9) 0.7829(5) 0.0679(10) 0.0274(16) Uani 1 1 d U . .
C38 C 0.5095(10) 0.8342(5) 0.1279(11) 0.037(3) Uani 1 1 d U . .
H38A H 0.4768 0.8295 0.1716 0.055 Uiso 1 1 calc R . .
H38B H 0.4975 0.8624 0.1069 0.055 Uiso 1 1 calc R . .
H38C H 0.5652 0.8330 0.1417 0.055 Uiso 1 1 calc R . .
C39 C 0.5490(9) 0.7905(5) 0.0183(11) 0.036(3) Uani 1 1 d U . .
H39A H 0.6003 0.7862 0.0420 0.054 Uiso 1 1 calc R . .
H39B H 0.5527 0.8144 -0.0167 0.054 Uiso 1 1 calc R . .
H39C H 0.5337 0.7644 -0.0079 0.054 Uiso 1 1 calc R . .
C40 C 0.3451(10) 0.7289(5) 0.0166(11) 0.0367(16) Uani 1 1 d U . .
C41 C 0.3847(11) 0.7120(6) -0.1067(12) 0.058(4) Uani 1 1 d U . .
H41A H 0.3818 0.7418 -0.1240 0.088 Uiso 1 1 calc R . .
H41B H 0.3697 0.6926 -0.1468 0.088 Uiso 1 1 calc R . .
H41C H 0.4387 0.7056 -0.0910 0.088 Uiso 1 1 calc R . .
C42 C 0.2773(11) 0.6732(6) -0.0533(12) 0.051(4) Uani 1 1 d U . .
H42A H 0.2603 0.6697 -0.1046 0.076 Uiso 1 1 calc R . .
H42B H 0.2318 0.6806 -0.0226 0.076 Uiso 1 1 calc R . .
H42C H 0.3005 0.6462 -0.0358 0.076 Uiso 1 1 calc R . .
C43 C 0.4058(8) 0.7243(5) 0.2893(10) 0.0246(17) Uani 1 1 d U . .
C44 C 0.5258(9) 0.7672(5) 0.2977(10) 0.030(3) Uani 1 1 d U . .
H44A H 0.5569 0.7538 0.2584 0.045 Uiso 1 1 calc R . .
H44B H 0.5612 0.7779 0.3361 0.045 Uiso 1 1 calc R . .
H44C H 0.4952 0.7911 0.2774 0.045 Uiso 1 1 calc R . .
C45 C 0.5037(9) 0.7099(6) 0.3872(10) 0.038(4) Uani 1 1 d U . .
H45A H 0.4654 0.6872 0.3981 0.056 Uiso 1 1 calc R . .
H45B H 0.5119 0.7274 0.4313 0.056 Uiso 1 1 calc R . .
H45C H 0.5537 0.6969 0.3722 0.056 Uiso 1 1 calc R . .
C46 C 0.2908(8) 0.6822(5) 0.2995(10) 0.0273(16) Uani 1 1 d U . .
C47 C 0.1876(8) 0.6275(5) 0.3066(11) 0.035(4) Uani 1 1 d U . .
H47A H 0.1489 0.6502 0.3160 0.052 Uiso 1 1 calc R . .
H47B H 0.1764 0.6028 0.3383 0.052 Uiso 1 1 calc R . .
H47C H 0.1845 0.6187 0.2549 0.052 Uiso 1 1 calc R . .
C48 C 0.3143(9) 0.6157(5) 0.3643(10) 0.034(3) Uani 1 1 d U . .
H48A H 0.3680 0.6161 0.3446 0.051 Uiso 1 1 calc R . .
H48B H 0.2933 0.5864 0.3616 0.051 Uiso 1 1 calc R . .
H48C H 0.3149 0.6252 0.4157 0.051 Uiso 1 1 calc R . .
C49 C 0.2379(8) 0.8363(5) 0.2822(10) 0.0230(17) Uani 1 1 d U . .
C50 C 0.2059(9) 0.8814(5) 0.3837(10) 0.034(3) Uani 1 1 d U . .
H50A H 0.1679 0.8962 0.3519 0.052 Uiso 1 1 calc R . .
H50B H 0.2355 0.9026 0.4124 0.052 Uiso 1 1 calc R . .
H50C H 0.1777 0.8621 0.4172 0.052 Uiso 1 1 calc R . .
C51 C 0.3410(8) 0.8546(5) 0.3677(10) 0.035(3) Uani 1 1 d U . .
H51A H 0.3732 0.8379 0.3333 0.053 Uiso 1 1 calc R . .
H51B H 0.3409 0.8405 0.4160 0.053 Uiso 1 1 calc R . .
H51C H 0.3628 0.8835 0.3726 0.053 Uiso 1 1 calc R . .
C52 C 0.1277(8) 0.8248(4) 0.2031(9) 0.0188(19) Uani 1 1 d U . .
C53 C 0.0168(8) 0.8684(5) 0.2325(10) 0.025(3) Uani 1 1 d U . .
H53A H 0.0545 0.8783 0.2696 0.038 Uiso 1 1 calc R . .
H53B H -0.0292 0.8559 0.2571 0.038 Uiso 1 1 calc R . .
H53C H 0.0002 0.8926 0.2019 0.038 Uiso 1 1 calc R . .
C54 C 0.0069(8) 0.8213(5) 0.1279(10) 0.027(3) Uani 1 1 d U . .
H54A H 0.0111 0.8410 0.0861 0.041 Uiso 1 1 calc R . .
H54B H -0.0484 0.8188 0.1428 0.041 Uiso 1 1 calc R . .
H54C H 0.0268 0.7930 0.1136 0.041 Uiso 1 1 calc R . .
O1S O 0.2750(18) 0.7902(8) 0.518(2) 0.090(6) Uani 0.62(3) 1 d PDU A 1
C1S C 0.3101(19) 0.7537(10) 0.543(3) 0.090(6) Uani 0.62(3) 1 d PDU A 1
H1S1 H 0.2987 0.7501 0.5957 0.108 Uiso 0.62(3) 1 calc PR A 1
H1S2 H 0.3679 0.7563 0.5368 0.108 Uiso 0.62(3) 1 calc PR A 1
C2S C 0.2813(19) 0.7140(9) 0.501(3) 0.090(6) Uani 0.62(3) 1 d PDU A 1
H2S1 H 0.2879 0.6872 0.5291 0.109 Uiso 0.62(3) 1 calc PR A 1
H2S2 H 0.3062 0.7111 0.4515 0.109 Uiso 0.62(3) 1 calc PR A 1
C3S C 0.1937(16) 0.7288(11) 0.496(3) 0.091(6) Uani 0.62(3) 1 d PDU A 1
H3S1 H 0.1646 0.7145 0.4556 0.109 Uiso 0.62(3) 1 calc PR A 1
H3S2 H 0.1653 0.7250 0.5431 0.109 Uiso 0.62(3) 1 calc PR A 1
C4S C 0.211(2) 0.7751(10) 0.479(3) 0.091(6) Uani 0.62(3) 1 d PDU A 1
H4S1 H 0.2213 0.7784 0.4261 0.109 Uiso 0.62(3) 1 calc PR A 1
H4S2 H 0.1644 0.7927 0.4919 0.109 Uiso 0.62(3) 1 calc PR A 1
O1T O 0.282(3) 0.7869(13) 0.481(4) 0.090(6) Uani 0.38(3) 1 d PDU A 2
C1T C 0.323(2) 0.7479(15) 0.488(4) 0.090(6) Uani 0.38(3) 1 d PDU A 2
H1T1 H 0.3622 0.7498 0.5287 0.109 Uiso 0.38(3) 1 calc PR A 2
H1T2 H 0.3524 0.7417 0.4418 0.109 Uiso 0.38(3) 1 calc PR A 2
C2T C 0.265(3) 0.7124(14) 0.504(4) 0.090(6) Uani 0.38(3) 1 d PDU A 2
H2T1 H 0.2840 0.6842 0.4856 0.109 Uiso 0.38(3) 1 calc PR A 2
H2T2 H 0.2523 0.7103 0.5567 0.109 Uiso 0.38(3) 1 calc PR A 2
C3T C 0.195(3) 0.7280(18) 0.460(4) 0.090(6) Uani 0.38(3) 1 d PDU A 2
H3T1 H 0.1827 0.7082 0.4187 0.109 Uiso 0.38(3) 1 calc PR A 2
H3T2 H 0.1483 0.7319 0.4910 0.109 Uiso 0.38(3) 1 calc PR A 2
C4T C 0.226(3) 0.7703(18) 0.431(4) 0.090(6) Uani 0.38(3) 1 d PDU A 2
H4T1 H 0.2501 0.7662 0.3823 0.108 Uiso 0.38(3) 1 calc PR A 2
H4T2 H 0.1814 0.7907 0.4260 0.108 Uiso 0.38(3) 1 calc PR A 2
O2S O 0.2252(11) 0.7833(5) 0.7166(12) 0.115(5) Uani 1 1 d U . .
C5S C 0.2988(16) 0.7765(7) 0.7601(19) 0.115(5) Uani 1 1 d U . .
H5S1 H 0.2846 0.7659 0.8098 0.138 Uiso 1 1 calc R . .
H5S2 H 0.3310 0.7541 0.7358 0.138 Uiso 1 1 calc R . .
C6S C 0.3437(17) 0.8136(7) 0.7673(19) 0.115(5) Uani 1 1 d U . .
H6S1 H 0.4010 0.8077 0.7660 0.138 Uiso 1 1 calc R . .
H6S2 H 0.3305 0.8299 0.8124 0.138 Uiso 1 1 calc R . .
C7S C 0.3174(16) 0.8342(7) 0.7033(18) 0.114(5) Uani 1 1 d U . .
H7S1 H 0.3485 0.8238 0.6608 0.136 Uiso 1 1 calc R . .
H7S2 H 0.3268 0.8654 0.7081 0.136 Uiso 1 1 calc R . .
C8S C 0.2328(16) 0.8267(7) 0.6888(19) 0.114(5) Uani 1 1 d U . .
H8S1 H 0.1991 0.8471 0.7162 0.137 Uiso 1 1 calc R . .
H8S2 H 0.2205 0.8284 0.6356 0.137 Uiso 1 1 calc R . .
O3S O 0.5799(10) 0.3011(6) 0.1425(12) 0.112(4) Uani 1 1 d U . .
C9S C 0.026(2) 0.6588(12) 0.588(2) 0.184(7) Uani 1 1 d U . .
H9S1 H 0.0573 0.6823 0.6106 0.221 Uiso 1 1 calc R . .
H9S2 H -0.0146 0.6494 0.6233 0.221 Uiso 1 1 calc R . .
C10S C -0.011(2) 0.6737(12) 0.514(2) 0.184(7) Uani 1 1 d U . .
H10A H -0.0689 0.6682 0.5124 0.221 Uiso 1 1 calc R . .
H10B H -0.0013 0.7044 0.5037 0.221 Uiso 1 1 calc R . .
C11S C 0.029(2) 0.6473(13) 0.465(2) 0.184(7) Uani 1 1 d U . .
H11D H 0.0458 0.6651 0.4230 0.221 Uiso 1 1 calc R . .
H11E H -0.0084 0.6257 0.4464 0.221 Uiso 1 1 calc R . .
C12S C 0.098(2) 0.6244(13) 0.491(2) 0.185(7) Uani 1 1 d U . .
H12D H 0.1021 0.5952 0.4703 0.221 Uiso 1 1 calc R . .
H12E H 0.1476 0.6404 0.4824 0.221 Uiso 1 1 calc R . .
O4S O 0.0760(16) 0.6240(8) 0.5680(15) 0.185(7) Uani 1 1 d U . .
C13S C 0.5193(14) 0.2753(9) 0.1656(18) 0.111(5) Uani 1 1 d U . .
H13A H 0.5078 0.2814 0.2180 0.134 Uiso 1 1 calc R . .
H13B H 0.5355 0.2449 0.1616 0.134 Uiso 1 1 calc R . .
C14S C 0.4491(15) 0.2820(8) 0.1226(19) 0.111(5) Uani 1 1 d U . .
H14D H 0.4007 0.2774 0.1519 0.134 Uiso 1 1 calc R . .
H14E H 0.4479 0.2636 0.0782 0.134 Uiso 1 1 calc R . .
C15S C 0.4609(15) 0.3298(8) 0.1028(19) 0.111(5) Uani 1 1 d U . .
H15D H 0.4317 0.3371 0.0573 0.134 Uiso 1 1 calc R . .
H15E H 0.4418 0.3484 0.1432 0.134 Uiso 1 1 calc R . .
C16S C 0.5491(15) 0.3359(8) 0.0914(18) 0.112(5) Uani 1 1 d U . .
H16A H 0.5667 0.3648 0.1068 0.135 Uiso 1 1 calc R . .
H16B H 0.5647 0.3308 0.0396 0.135 Uiso 1 1 calc R . .

loop_
_atom_site_aniso_label
_atom_site_aniso_U_11
_atom_site_aniso_U_22
_atom_site_aniso_U_33
_atom_site_aniso_U_23
_atom_site_aniso_U_13
_atom_site_aniso_U_12
Fe1 0.0121(12) 0.0238(13) 0.0265(15) 0.0123(10) 0.0005(11) 0.0016(9)
S1 0.019(2) 0.0252(17) 0.028(3) 0.0112(17) 0.0063(17) -0.0015(16)
S2 0.0070(18) 0.0288(19) 0.032(2) 0.0111(17) 0.0013(16) 0.0026(15)
S3 0.0257(19) 0.047(3) 0.044(3) 0.010(2) -0.011(2) -0.0031(18)
O1 0.026(3) 0.028(3) 0.018(4) 0.011(2) -0.001(3) 0.006(3)
O2 0.011(2) 0.025(4) 0.028(4) 0.009(3) 0.004(2) 0.002(2)
O3 0.032(4) 0.032(4) 0.027(3) 0.013(3) -0.002(3) 0.011(3)
N1 0.023(3) 0.029(4) 0.026(5) 0.010(4) 0.004(4) 0.003(3)
N2 0.018(4) 0.024(3) 0.026(4) 0.010(3) -0.001(3) 0.003(3)
N3 0.022(4) 0.025(2) 0.031(5) 0.012(4) -0.003(4) -0.003(3)
N4 0.017(4) 0.021(4) 0.034(5) 0.008(4) 0.006(3) -0.003(3)
N5 0.011(3) 0.027(4) 0.030(4) 0.006(3) 0.001(3) 0.000(3)
N6 0.017(4) 0.043(5) 0.036(4) -0.002(4) 0.005(3) -0.002(4)
N7 0.015(4) 0.034(4) 0.024(5) 0.010(3) 0.002(4) 0.004(3)
N8 0.021(4) 0.039(4) 0.023(5) 0.002(3) 0.006(3) 0.000(3)
N9 0.023(4) 0.045(5) 0.029(6) 0.009(4) -0.001(3) -0.004(3)
C1 0.021(3) 0.027(3) 0.023(4) 0.010(3) 0.002(3) 0.005(2)
C2 0.032(7) 0.033(7) 0.030(8) 0.012(6) 0.003(6) -0.003(6)
C3 0.017(5) 0.036(7) 0.037(9) 0.008(6) -0.005(6) 0.004(5)
C4 0.019(3) 0.024(2) 0.026(4) 0.012(3) -0.001(3) 0.000(3)
C5 0.039(7) 0.025(4) 0.046(9) 0.006(7) 0.000(6) 0.001(5)
C6 0.028(7) 0.032(7) 0.031(8) 0.005(6) -0.001(5) -0.018(5)
C7 0.012(3) 0.021(4) 0.032(4) 0.008(3) 0.003(2) 0.001(3)
C8 0.016(6) 0.028(7) 0.034(8) 0.008(6) 0.006(5) -0.003(6)
C9 0.023(7) 0.020(7) 0.038(8) 0.007(5) 0.010(6) -0.009(5)
C10 0.012(3) 0.033(4) 0.034(3) 0.005(3) 0.003(2) 0.000(3)
C11 0.029(6) 0.056(8) 0.041(6) -0.007(7) 0.012(6) -0.024(6)
C12 0.019(5) 0.050(8) 0.031(7) -0.004(7) 0.005(4) -0.008(6)
C13 0.020(3) 0.033(4) 0.022(4) 0.010(3) 0.002(3) 0.006(3)
C14 0.027(6) 0.050(8) 0.034(9) 0.002(7) -0.003(6) -0.012(5)
C15 0.017(6) 0.038(7) 0.019(8) 0.017(5) 0.008(5) -0.002(6)
C16 0.020(4) 0.041(5) 0.024(5) 0.004(3) 0.000(3) 0.000(3)
C17 0.031(6) 0.049(8) 0.035(9) 0.007(6) 0.009(7) -0.007(5)
C18 0.019(6) 0.058(8) 0.035(8) 0.014(6) -0.006(5) -0.009(6)
Fe2 0.0088(11) 0.0264(13) 0.0232(15) -0.0102(10) 0.0015(11) -0.0014(10)
S4 0.0056(18) 0.040(2) 0.035(3) -0.0199(19) 0.0022(17) -0.0017(15)
S5 0.033(3) 0.039(2) 0.027(3) 0.0002(19) -0.0019(19) 0.0043(18)
S6 0.0153(17) 0.025(2) 0.036(3) -0.0062(18) -0.0050(18) -0.0030(15)
O4 0.010(2) 0.040(4) 0.029(5) -0.023(3) 0.006(3) -0.004(3)
O5 0.018(3) 0.022(3) 0.027(4) -0.011(2) 0.001(3) 0.001(2)
O6 0.017(4) 0.026(4) 0.033(3) -0.004(3) 0.001(3) 0.000(2)
N10 0.013(4) 0.042(5) 0.037(5) -0.022(4) 0.008(3) -0.008(3)
N11 0.010(3) 0.037(4) 0.023(5) -0.019(3) 0.002(3) -0.005(3)
N12 0.007(3) 0.038(5) 0.020(5) -0.010(3) -0.001(3) -0.001(4)
N13 0.023(3) 0.025(4) 0.028(5) -0.009(4) 0.005(4) 0.006(3)
N14 0.026(4) 0.020(4) 0.027(5) -0.009(3) -0.004(3) -0.007(3)
N15 0.042(5) 0.022(3) 0.036(6) -0.002(4) -0.006(4) -0.016(3)
N16 0.019(4) 0.034(5) 0.020(5) -0.008(4) 0.000(3) 0.000(3)
N17 0.016(3) 0.028(4) 0.023(4) -0.009(3) 0.003(3) 0.005(3)
N18 0.028(4) 0.031(5) 0.026(5) -0.005(3) 0.003(4) -0.004(3)
C19 0.010(3) 0.039(4) 0.029(4) -0.021(3) 0.004(3) -0.005(3)
C20 0.016(6) 0.043(8) 0.035(8) -0.014(6) 0.011(5) -0.007(6)
C21 0.023(7) 0.054(8) 0.056(9) -0.034(6) 0.012(7) -0.018(5)
C22 0.008(3) 0.039(5) 0.020(5) -0.013(3) -0.001(3) -0.001(3)
C23 0.014(5) 0.038(7) 0.013(7) -0.007(5) -0.005(6) 0.000(5)
C24 0.009(4) 0.044(8) 0.026(8) -0.008(7) 0.003(5) 0.000(5)
C25 0.021(3) 0.021(3) 0.026(4) -0.010(3) 0.003(3) 0.001(2)
C26 0.022(5) 0.036(7) 0.030(8) -0.008(6) -0.004(6) 0.009(5)
C27 0.030(7) 0.021(6) 0.028(8) -0.013(5) 0.014(6) 0.005(5)
C28 0.031(5) 0.018(3) 0.029(5) -0.006(3) -0.002(3) -0.014(3)
C29 0.064(8) 0.024(6) 0.051(9) 0.002(7) -0.001(7) -0.004(5)
C30 0.047(8) 0.024(7) 0.038(8) 0.011(5) -0.007(5) -0.014(6)
C31 0.019(4) 0.028(4) 0.028(4) -0.005(3) 0.004(3) 0.002(3)
C32 0.035(7) 0.047(8) 0.027(8) 0.005(5) 0.003(6) -0.008(7)
C33 0.028(6) 0.033(7) 0.033(8) -0.005(6) 0.008(6) -0.004(5)
C34 0.017(4) 0.030(4) 0.020(5) -0.011(3) 0.001(3) 0.002(3)
C35 0.026(6) 0.038(7) 0.022(8) -0.006(6) 0.000(6) -0.006(5)
C36 0.023(6) 0.038(7) 0.013(7) -0.011(5) 0.001(4) -0.003(6)
Fe3 0.0091(10) 0.0135(11) 0.0332(15) -0.0004(10) -0.0046(10) 0.0023(9)
S7 0.024(2) 0.040(2) 0.054(2) -0.023(2) -0.004(2) 0.0084(17)
S8 0.0082(17) 0.0339(19) 0.053(2) 0.0146(17) 0.0009(17) 0.0020(14)
S9 0.0168(16) 0.024(2) 0.025(3) -0.0087(17) -0.0110(17) 0.0080(15)
O7 0.023(3) 0.029(3) 0.024(4) 0.006(2) 0.000(3) 0.008(3)
O8 0.007(2) 0.029(4) 0.035(4) 0.013(3) -0.002(3) 0.002(2)
O9 0.006(3) 0.032(3) 0.032(4) -0.011(3) -0.005(3) 0.003(3)
N19 0.027(3) 0.029(5) 0.038(5) 0.004(4) 0.002(3) -0.001(3)
N20 0.027(4) 0.032(4) 0.040(4) -0.009(3) -0.009(3) 0.014(3)
N21 0.034(5) 0.046(5) 0.050(4) -0.024(4) -0.009(4) 0.011(4)
N22 0.009(4) 0.033(4) 0.044(5) 0.016(4) -0.003(4) -0.007(3)
N23 0.011(3) 0.031(4) 0.039(4) 0.013(3) -0.003(3) -0.006(3)
N24 0.013(4) 0.033(5) 0.036(5) 0.011(4) -0.006(3) -0.007(3)
N25 0.011(4) 0.033(4) 0.036(5) -0.014(3) -0.006(3) 0.004(4)
N26 0.010(3) 0.017(4) 0.030(4) -0.008(3) -0.004(3) 0.006(3)
N27 0.015(3) 0.017(4) 0.034(5) -0.007(4) -0.009(3) 0.007(3)
C37 0.024(3) 0.028(4) 0.031(4) -0.001(3) 0.000(3) 0.005(3)
C38 0.033(7) 0.037(7) 0.041(8) 0.002(5) -0.004(6) -0.006(5)
C39 0.031(5) 0.037(8) 0.039(8) 0.009(6) 0.007(5) -0.003(6)
C40 0.027(3) 0.037(4) 0.046(3) -0.019(3) -0.008(3) 0.012(3)
C41 0.051(8) 0.068(8) 0.057(6) -0.034(7) 0.004(6) 0.009(7)
C42 0.041(8) 0.048(8) 0.063(8) -0.026(6) -0.018(7) 0.007(5)
C43 0.008(3) 0.029(4) 0.037(4) 0.013(3) -0.004(3) -0.003(2)
C44 0.020(6) 0.030(7) 0.039(8) 0.009(6) -0.010(6) -0.012(4)
C45 0.024(7) 0.054(8) 0.036(8) 0.020(6) -0.012(5) -0.013(6)
C46 0.008(3) 0.030(3) 0.044(4) 0.014(3) -0.001(3) -0.004(2)
C47 0.012(5) 0.036(7) 0.055(9) 0.014(7) -0.005(6) -0.011(4)
C48 0.022(6) 0.035(6) 0.044(9) 0.018(6) -0.010(6) -0.006(5)
C49 0.009(3) 0.027(4) 0.033(4) -0.010(3) -0.004(3) 0.002(3)
C50 0.021(6) 0.043(8) 0.040(8) -0.020(6) -0.002(6) 0.005(6)
C51 0.017(5) 0.048(8) 0.040(8) -0.015(7) -0.014(5) 0.007(6)
C52 0.012(3) 0.013(4) 0.032(5) -0.007(3) -0.006(3) 0.003(3)
C53 0.016(6) 0.023(7) 0.037(8) -0.006(5) -0.003(6) 0.009(5)
C54 0.017(6) 0.023(7) 0.042(8) -0.007(6) -0.012(5) -0.003(6)
O1S 0.068(9) 0.077(8) 0.126(17) -0.031(11) 0.008(12) 0.018(6)
C1S 0.068(9) 0.077(8) 0.126(17) -0.031(11) 0.008(12) 0.019(7)
C2S 0.068(9) 0.077(8) 0.126(17) -0.031(11) 0.007(12) 0.018(7)
C3S 0.068(9) 0.077(8) 0.126(17) -0.031(11) 0.007(12) 0.019(7)
C4S 0.068(9) 0.078(8) 0.126(17) -0.030(11) 0.007(12) 0.018(7)
O1T 0.068(9) 0.077(8) 0.126(17) -0.031(11) 0.008(12) 0.019(6)
C1T 0.068(9) 0.077(8) 0.126(17) -0.031(11) 0.008(12) 0.019(6)
C2T 0.068(9) 0.077(8) 0.126(17) -0.031(11) 0.007(12) 0.019(7)
C3T 0.068(9) 0.077(8) 0.126(17) -0.031(11) 0.007(12) 0.019(7)
C4T 0.068(9) 0.077(8) 0.126(17) -0.031(11) 0.008(12) 0.018(7)
O2S 0.134(11) 0.055(6) 0.157(13) 0.001(8) -0.070(9) 0.028(7)
C5S 0.134(11) 0.053(7) 0.159(13) -0.002(8) -0.071(9) 0.029(7)
C6S 0.136(11) 0.052(7) 0.157(13) -0.004(8) -0.069(10) 0.029(7)
C7S 0.135(11) 0.051(7) 0.155(13) -0.006(8) -0.069(10) 0.029(7)
C8S 0.135(11) 0.052(6) 0.156(13) -0.002(8) -0.068(10) 0.029(7)
O3S 0.087(8) 0.109(10) 0.140(13) 0.042(9) -0.007(8) -0.022(7)
C9S 0.222(17) 0.179(15) 0.151(16) -0.025(15) 0.031(14) 0.105(11)
C10S 0.221(17) 0.179(15) 0.152(16) -0.026(15) 0.030(15) 0.105(11)
C11S 0.222(17) 0.179(15) 0.151(16) -0.025(15) 0.030(15) 0.106(11)
C12S 0.222(17) 0.181(15) 0.151(16) -0.024(15) 0.030(15) 0.106(11)
O4S 0.224(17) 0.180(15) 0.151(16) -0.025(15) 0.031(14) 0.106(11)
C13S 0.086(9) 0.109(10) 0.139(13) 0.041(9) -0.009(8) -0.023(7)
C14S 0.088(9) 0.108(10) 0.138(13) 0.040(9) -0.010(8) -0.021(7)
C15S 0.088(9) 0.108(10) 0.137(13) 0.040(9) -0.009(8) -0.022(7)
C16S 0.088(9) 0.110(10) 0.138(13) 0.041(9) -0.008(8) -0.022(7)

loop_
_atom_type_symbol
_atom_type_description
_atom_type_scat_dispersion_real
_atom_type_scat_dispersion_imag
_atom_type_scat_source
C C 0.0033 0.0016 'International Tables Vol C Tables 4.2.6.8 and 6.1.1.4'
H H 0.0000 0.0000 'International Tables Vol C Tables 4.2.6.8 and 6.1.1.4'
N N 0.0061 0.0033 'International Tables Vol C Tables 4.2.6.8 and 6.1.1.4'
O O 0.0106 0.0060 'International Tables Vol C Tables 4.2.6.8 and 6.1.1.4'
S S 0.1246 0.1234 'International Tables Vol C Tables 4.2.6.8 and 6.1.1.4'
Fe Fe 0.3463 0.8444 'International Tables Vol C Tables 4.2.6.8 and 6.1.1.4'

loop_
_geom_angle_atom_site_label_1
_geom_angle_atom_site_label_2
_geom_angle_atom_site_label_3
_geom_angle
_geom_angle_site_symmetry_1
_geom_angle_site_symmetry_3
_geom_angle_publ_flag
O1 Fe1 O2 87.4(4) . . ?
O1 Fe1 O3 90.1(5) . . ?
O2 Fe1 O3 88.1(4) . . ?
O1 Fe1 S3 98.4(4) . . ?
O2 Fe1 S3 173.5(3) . . ?
O3 Fe1 S3 89.0(4) . . ?
O1 Fe1 S1 85.5(3) . . ?
O2 Fe1 S1 99.3(3) . . ?
O3 Fe1 S1 171.2(4) . . ?
S3 Fe1 S1 84.11(17) . . ?
O1 Fe1 S2 167.1(4) . . ?
O2 Fe1 S2 87.0(3) . . ?
O3 Fe1 S2 101.4(3) . . ?
S3 Fe1 S2 87.86(18) . . ?
S1 Fe1 S2 83.87(17) . . ?
C4 S1 Fe1 109.8(6) . . ?
C10 S2 Fe1 108.1(6) . . ?
C16 S3 Fe1 109.4(6) . . ?
C1 O1 Fe1 130.5(12) . . ?
C7 O2 Fe1 135.7(10) . . ?
C13 O3 Fe1 132.3(11) . . ?
C1 N1 C2 119.7(13) . . ?
C1 N1 C3 124.5(14) . . ?
C2 N1 C3 115.5(14) . . ?
C1 N2 C4 122.3(13) . . ?
C4 N3 C5 119.2(14) . . ?
C4 N3 C6 121.2(13) . . ?
C5 N3 C6 118.8(13) . . ?
C7 N4 C9 123.1(15) . . ?
C7 N4 C8 117.6(15) . . ?
C9 N4 C8 119.3(12) . . ?
C10 N5 C7 124.5(15) . . ?
C10 N6 C11 122.4(14) . . ?
C10 N6 C12 125.7(15) . . ?
C11 N6 C12 112.0(14) . . ?
C13 N7 C14 123.1(14) . . ?
C13 N7 C15 123.2(13) . . ?
C14 N7 C15 113.3(13) . . ?
C13 N8 C16 124.1(15) . . ?
C16 N9 C18 119.8(15) . . ?
C16 N9 C17 124.3(16) . . ?
C18 N9 C17 115.7(14) . . ?
O1 C1 N1 119.0(15) . . ?
O1 C1 N2 125.0(14) . . ?
N1 C1 N2 115.8(13) . . ?
N1 C2 H2A 109.5 . . ?
N1 C2 H2B 109.5 . . ?
H2A C2 H2B 109.5 . . ?
N1 C2 H2C 109.5 . . ?
H2A C2 H2C 109.5 . . ?
H2B C2 H2C 109.5 . . ?
N1 C3 H3A 109.5 . . ?
N1 C3 H3B 109.5 . . ?
H3A C3 H3B 109.5 . . ?
N1 C3 H3C 109.5 . . ?
H3A C3 H3C 109.5 . . ?
H3B C3 H3C 109.5 . . ?
N3 C4 N2 113.7(13) . . ?
N3 C4 S1 119.7(12) . . ?
N2 C4 S1 126.6(11) . . ?
N3 C5 H5A 109.5 . . ?
N3 C5 H5B 109.5 . . ?
H5A C5 H5B 109.5 . . ?
N3 C5 H5C 109.5 . . ?
H5A C5 H5C 109.5 . . ?
H5B C5 H5C 109.5 . . ?
N3 C6 H6A 109.5 . . ?
N3 C6 H6B 109.5 . . ?
H6A C6 H6B 109.5 . . ?
N3 C6 H6C 109.5 . . ?
H6A C6 H6C 109.5 . . ?
H6B C6 H6C 109.5 . . ?
O2 C7 N5 128.6(14) . . ?
O2 C7 N4 113.9(15) . . ?
N5 C7 N4 117.3(16) . . ?
N4 C8 H8A 109.5 . . ?
N4 C8 H8B 109.5 . . ?
H8A C8 H8B 109.5 . . ?
N4 C8 H8C 109.5 . . ?
H8A C8 H8C 109.5 . . ?
H8B C8 H8C 109.5 . . ?
N4 C9 H9A 109.5 . . ?
N4 C9 H9B 109.5 . . ?
H9A C9 H9B 109.5 . . ?
N4 C9 H9C 109.5 . . ?
H9A C9 H9C 109.5 . . ?
H9B C9 H9C 109.5 . . ?
N6 C10 N5 111.9(15) . . ?
N6 C10 S2 118.4(12) . . ?
N5 C10 S2 129.6(14) . . ?
N6 C11 H11A 109.5 . . ?
N6 C11 H11B 109.5 . . ?
H11A C11 H11B 109.5 . . ?
N6 C11 H11C 109.5 . . ?
H11A C11 H11C 109.5 . . ?
H11B C11 H11C 109.5 . . ?
N6 C12 H12A 109.5 . . ?
N6 C12 H12B 109.5 . . ?
H12A C12 H12B 109.5 . . ?
N6 C12 H12C 109.5 . . ?
H12A C12 H12C 109.5 . . ?
H12B C12 H12C 109.5 . . ?
O3 C13 N8 133.7(16) . . ?
O3 C13 N7 114.2(14) . . ?
N8 C13 N7 111.9(15) . . ?
N7 C14 H14A 109.5 . . ?
N7 C14 H14B 109.5 . . ?
H14A C14 H14B 109.5 . . ?
N7 C14 H14C 109.5 . . ?
H14A C14 H14C 109.5 . . ?
H14B C14 H14C 109.5 . . ?
N7 C15 H15A 109.5 . . ?
N7 C15 H15B 109.5 . . ?
H15A C15 H15B 109.5 . . ?
N7 C15 H15C 109.5 . . ?
H15A C15 H15C 109.5 . . ?
H15B C15 H15C 109.5 . . ?
N9 C16 N8 117.3(16) . . ?
N9 C16 S3 112.7(13) . . ?
N8 C16 S3 129.8(13) . . ?
N9 C17 H17A 109.5 . . ?
N9 C17 H17B 109.5 . . ?
H17A C17 H17B 109.5 . . ?
N9 C17 H17C 109.5 . . ?
H17A C17 H17C 109.5 . . ?
H17B C17 H17C 109.5 . . ?
N9 C18 H18A 109.5 . . ?
N9 C18 H18B 109.5 . . ?
H18A C18 H18B 109.5 . . ?
N9 C18 H18C 109.5 . . ?
H18A C18 H18C 109.5 . . ?
H18B C18 H18C 109.5 . . ?
O6 Fe2 O4 90.7(5) . . ?
O6 Fe2 O5 90.0(5) . . ?
O4 Fe2 O5 88.9(4) . . ?
O6 Fe2 S6 85.1(4) . . ?
O4 Fe2 S6 170.9(3) . . ?
O5 Fe2 S6 99.2(3) . . ?
O6 Fe2 S5 169.5(4) . . ?
O4 Fe2 S5 98.8(4) . . ?
O5 Fe2 S5 85.8(4) . . ?
S6 Fe2 S5 86.15(17) . . ?
O6 Fe2 S4 98.8(4) . . ?
O4 Fe2 S4 85.0(3) . . ?
O5 Fe2 S4 169.3(4) . . ?
S6 Fe2 S4 87.68(16) . . ?
S5 Fe2 S4 86.43(19) . . ?
C22 S4 Fe2 111.2(6) . . ?
C28 S5 Fe2 110.3(6) . . ?
C34 S6 Fe2 108.9(6) . . ?
C19 O4 Fe2 140.5(10) . . ?
C25 O5 Fe2 131.9(12) . . ?
C31 O6 Fe2 142.7(11) . . ?
C19 N10 C20 121.6(14) . . ?
C19 N10 C21 120.3(14) . . ?
C20 N10 C21 118.0(13) . . ?
C22 N11 C19 125.6(13) . . ?
C22 N12 C24 122.7(13) . . ?
C22 N12 C23 121.1(12) . . ?
C24 N12 C23 116.2(13) . . ?
C25 N13 C27 119.8(13) . . ?
C25 N13 C26 120.0(15) . . ?
C27 N13 C26 120.2(13) . . ?
C28 N14 C25 124.3(14) . . ?
C28 N15 C30 121.6(14) . . ?
C28 N15 C29 118.6(15) . . ?
C30 N15 C29 117.8(15) . . ?
C34 N16 C35 124.2(15) . . ?
C34 N16 C36 120.3(14) . . ?
C35 N16 C36 115.2(13) . . ?
C34 N17 C31 127.4(16) . . ?
C31 N18 C33 124.7(15) . . ?
C31 N18 C32 122.6(14) . . ?
C33 N18 C32 112.7(14) . . ?
O4 C19 N10 116.3(14) . . ?
O4 C19 N11 126.5(14) . . ?
N10 C19 N11 117.0(14) . . ?
N10 C20 H20A 109.5 . . ?
N10 C20 H20B 109.5 . . ?
H20A C20 H20B 109.5 . . ?
N10 C20 H20C 109.5 . . ?
H20A C20 H20C 109.5 . . ?
H20B C20 H20C 109.5 . . ?
N10 C21 H21A 109.5 . . ?
N10 C21 H21B 109.5 . . ?
H21A C21 H21B 109.5 . . ?
N10 C21 H21C 109.5 . . ?
H21A C21 H21C 109.5 . . ?
H21B C21 H21C 109.5 . . ?
N12 C22 N11 112.3(14) . . ?
N12 C22 S4 120.5(11) . . ?
N11 C22 S4 126.9(13) . . ?
N12 C23 H23A 109.5 . . ?
N12 C23 H23B 109.5 . . ?
H23A C23 H23B 109.5 . . ?
N12 C23 H23C 109.5 . . ?
H23A C23 H23C 109.5 . . ?
H23B C23 H23C 109.5 . . ?
N12 C24 H24A 109.5 . . ?
N12 C24 H24B 109.5 . . ?
H24A C24 H24B 109.5 . . ?
N12 C24 H24C 109.5 . . ?
H24A C24 H24C 109.5 . . ?
H24B C24 H24C 109.5 . . ?
O5 C25 N13 116.4(15) . . ?
O5 C25 N14 126.7(15) . . ?
N13 C25 N14 116.7(14) . . ?
N13 C26 H26A 109.5 . . ?
N13 C26 H26B 109.5 . . ?
H26A C26 H26B 109.5 . . ?
N13 C26 H26C 109.5 . . ?
H26A C26 H26C 109.5 . . ?
H26B C26 H26C 109.5 . . ?
N13 C27 H27A 109.5 . . ?
N13 C27 H27B 109.5 . . ?
H27A C27 H27B 109.5 . . ?
N13 C27 H27C 109.5 . . ?
H27A C27 H27C 109.5 . . ?
H27B C27 H27C 109.5 . . ?
N14 C28 N15 115.7(15) . . ?
N14 C28 S5 127.6(13) . . ?
N15 C28 S5 116.5(13) . . ?
N15 C29 H29A 109.5 . . ?
N15 C29 H29B 109.5 . . ?
H29A C29 H29B 109.5 . . ?
N15 C29 H29C 109.5 . . ?
H29A C29 H29C 109.5 . . ?
H29B C29 H29C 109.5 . . ?
N15 C30 H30A 109.5 . . ?
N15 C30 H30B 109.5 . . ?
H30A C30 H30B 109.5 . . ?
N15 C30 H30C 109.5 . . ?
H30A C30 H30C 109.5 . . ?
H30B C30 H30C 109.5 . . ?
O6 C31 N18 116.9(15) . . ?
O6 C31 N17 125.5(16) . . ?
N18 C31 N17 117.7(17) . . ?
N18 C32 H32A 109.5 . . ?
N18 C32 H32B 109.5 . . ?
H32A C32 H32B 109.5 . . ?
N18 C32 H32C 109.5 . . ?
H32A C32 H32C 109.5 . . ?
H32B C32 H32C 109.5 . . ?
N18 C33 H33A 109.5 . . ?
N18 C33 H33B 109.5 . . ?
H33A C33 H33B 109.5 . . ?
N18 C33 H33C 109.5 . . ?
H33A C33 H33C 109.5 . . ?
H33B C33 H33C 109.5 . . ?
N17 C34 N16 117.8(16) . . ?
N17 C34 S6 128.8(13) . . ?
N16 C34 S6 113.3(13) . . ?
N16 C35 H35A 109.5 . . ?
N16 C35 H35B 109.5 . . ?
H35A C35 H35B 109.5 . . ?
N16 C35 H35C 109.5 . . ?
H35A C35 H35C 109.5 . . ?
H35B C35 H35C 109.5 . . ?
N16 C36 H36A 109.5 . . ?
N16 C36 H36B 109.5 . . ?
H36A C36 H36B 109.5 . . ?
N16 C36 H36C 109.5 . . ?
H36A C36 H36C 109.5 . . ?
H36B C36 H36C 109.5 . . ?
O9 Fe3 O8 90.1(4) . . ?
O9 Fe3 O7 88.8(4) . . ?
O8 Fe3 O7 87.8(4) . . ?
O9 Fe3 S7 170.1(3) . . ?
O8 Fe3 S7 99.3(3) . . ?
O7 Fe3 S7 88.3(3) . . ?
O9 Fe3 S9 84.7(3) . . ?
O8 Fe3 S9 169.1(3) . . ?
O7 Fe3 S9 101.7(3) . . ?
S7 Fe3 S9 86.57(16) . . ?
O9 Fe3 S8 99.1(3) . . ?
O8 Fe3 S8 85.5(3) . . ?
O7 Fe3 S8 169.6(3) . . ?
S7 Fe3 S8 84.97(18) . . ?
S9 Fe3 S8 85.89(16) . . ?
C40 S7 Fe3 107.1(6) . . ?
C46 S8 Fe3 109.0(5) . . ?
C52 S9 Fe3 108.8(5) . . ?
C37 O7 Fe3 123.3(10) . . ?
C43 O8 Fe3 137.2(9) . . ?
C49 O9 Fe3 138.8(10) . . ?
C37 N19 C39 120.8(15) . . ?
C37 N19 C38 119.2(14) . . ?
C39 N19 C38 119.4(14) . . ?
C40 N20 C37 118.4(16) . . ?
C41 N21 C40 121.3(16) . . ?
C41 N21 C42 118.2(16) . . ?
C40 N21 C42 120.0(17) . . ?
C46 N22 C48 122.3(13) . . ?
C46 N22 C47 122.6(13) . . ?
C48 N22 C47 115.2(13) . . ?
C46 N23 C43 125.2(14) . . ?
C43 N24 C44 119.7(14) . . ?
C43 N24 C45 120.2(13) . . ?
C44 N24 C45 117.6(12) . . ?
C49 N25 C50 123.7(13) . . ?
C49 N25 C51 120.8(13) . . ?
C50 N25 C51 115.3(14) . . ?
C52 N26 C49 126.3(13) . . ?
C52 N27 C53 119.4(13) . . ?
C52 N27 C54 123.7(13) . . ?
C53 N27 C54 116.8(12) . . ?
O7 C37 N20 131.9(15) . . ?
O7 C37 N19 113.6(15) . . ?
N20 C37 N19 114.2(15) . . ?
N19 C38 H38A 109.5 . . ?
N19 C38 H38B 109.5 . . ?
H38A C38 H38B 109.5 . . ?
N19 C38 H38C 109.5 . . ?
H38A C38 H38C 109.5 . . ?
H38B C38 H38C 109.5 . . ?
N19 C39 H39A 109.5 . . ?
N19 C39 H39B 109.5 . . ?
H39A C39 H39B 109.5 . . ?
N19 C39 H39C 109.5 . . ?
H39A C39 H39C 109.5 . . ?
H39B C39 H39C 109.5 . . ?
N20 C40 N21 111.9(18) . . ?
N20 C40 S7 132.2(16) . . ?
N21 C40 S7 114.7(13) . . ?
N21 C41 H41A 109.5 . . ?
N21 C41 H41B 109.5 . . ?
H41A C41 H41B 109.5 . . ?
N21 C41 H41C 109.5 . . ?
H41A C41 H41C 109.5 . . ?
H41B C41 H41C 109.5 . . ?
N21 C42 H42A 109.5 . . ?
N21 C42 H42B 109.5 . . ?
H42A C42 H42B 109.5 . . ?
N21 C42 H42C 109.5 . . ?
H42A C42 H42C 109.5 . . ?
H42B C42 H42C 109.5 . . ?
O8 C43 N23 127.3(14) . . ?
O8 C43 N24 116.0(13) . . ?
N23 C43 N24 116.6(15) . . ?
N24 C44 H44A 109.5 . . ?
N24 C44 H44B 109.5 . . ?
H44A C44 H44B 109.5 . . ?
N24 C44 H44C 109.5 . . ?
H44A C44 H44C 109.5 . . ?
H44B C44 H44C 109.5 . . ?
N24 C45 H45A 109.5 . . ?
N24 C45 H45B 109.5 . . ?
H45A C45 H45B 109.5 . . ?
N24 C45 H45C 109.5 . . ?
H45A C45 H45C 109.5 . . ?
H45B C45 H45C 109.5 . . ?
N23 C46 N22 115.0(14) . . ?
N23 C46 S8 127.5(12) . . ?
N22 C46 S8 117.3(11) . . ?
N22 C47 H47A 109.5 . . ?
N22 C47 H47B 109.5 . . ?
H47A C47 H47B 109.5 . . ?
N22 C47 H47C 109.5 . . ?
H47A C47 H47C 109.5 . . ?
H47B C47 H47C 109.5 . . ?
N22 C48 H48A 109.5 . . ?
N22 C48 H48B 109.5 . . ?
H48A C48 H48B 109.5 . . ?
N22 C48 H48C 109.5 . . ?
H48A C48 H48C 109.5 . . ?
H48B C48 H48C 109.5 . . ?
O9 C49 N25 119.0(14) . . ?
O9 C49 N26 124.7(15) . . ?
N25 C49 N26 115.9(14) . . ?
N25 C50 H50A 109.5 . . ?
N25 C50 H50B 109.5 . . ?
H50A C50 H50B 109.5 . . ?
N25 C50 H50C 109.5 . . ?
H50A C50 H50C 109.5 . . ?
H50B C50 H50C 109.5 . . ?
N25 C51 H51A 109.5 . . ?
N25 C51 H51B 109.5 . . ?
H51A C51 H51B 109.5 . . ?
N25 C51 H51C 109.5 . . ?
H51A C51 H51C 109.5 . . ?
H51B C51 H51C 109.5 . . ?
N26 C52 N27 116.4(14) . . ?
N26 C52 S9 129.5(11) . . ?
N27 C52 S9 114.1(12) . . ?
N27 C53 H53A 109.5 . . ?
N27 C53 H53B 109.5 . . ?
H53A C53 H53B 109.5 . . ?
N27 C53 H53C 109.5 . . ?
H53A C53 H53C 109.5 . . ?
H53B C53 H53C 109.5 . . ?
N27 C54 H54A 109.5 . . ?
N27 C54 H54B 109.5 . . ?
H54A C54 H54B 109.5 . . ?
N27 C54 H54C 109.5 . . ?
H54A C54 H54C 109.5 . . ?
H54B C54 H54C 109.5 . . ?
C1S O1S C4S 103(2) . . ?
O1S C1S C2S 112(2) . . ?
O1S C1S H1S1 109.3 . . ?
C2S C1S H1S1 109.3 . . ?
O1S C1S H1S2 109.3 . . ?
C2S C1S H1S2 109.2 . . ?
H1S1 C1S H1S2 107.9 . . ?
C1S C2S C3S 95.3(14) . . ?
C1S C2S H2S1 112.7 . . ?
C3S C2S H2S1 112.7 . . ?
C1S C2S H2S2 112.7 . . ?
C3S C2S H2S2 112.7 . . ?
H2S1 C2S H2S2 110.2 . . ?
C4S C3S C2S 96.1(14) . . ?
C4S C3S H3S1 112.5 . . ?
C2S C3S H3S1 112.5 . . ?
C4S C3S H3S2 112.5 . . ?
C2S C3S H3S2 112.5 . . ?
H3S1 C3S H3S2 110.1 . . ?
O1S C4S C3S 112(2) . . ?
O1S C4S H4S1 109.1 . . ?
C3S C4S H4S1 109.1 . . ?
O1S C4S H4S2 109.1 . . ?
C3S C4S H4S2 109.1 . . ?
H4S1 C4S H4S2 107.8 . . ?
C1T O1T C4T 94(2) . . ?
O1T C1T C2T 109(2) . . ?
O1T C1T H1T1 110.0 . . ?
C2T C1T H1T1 110.0 . . ?
O1T C1T H1T2 110.0 . . ?
C2T C1T H1T2 110.0 . . ?
H1T1 C1T H1T2 108.4 . . ?
C3T C2T C1T 100.3(13) . . ?
C3T C2T H2T1 111.7 . . ?
C1T C2T H2T1 111.7 . . ?
C3T C2T H2T2 111.7 . . ?
C1T C2T H2T2 111.7 . . ?
H2T1 C2T H2T2 109.5 . . ?
C4T C3T C2T 101.5(11) . . ?
C4T C3T H3T1 111.5 . . ?
C2T C3T H3T1 111.5 . . ?
C4T C3T H3T2 111.5 . . ?
C2T C3T H3T2 111.5 . . ?
H3T1 C3T H3T2 109.3 . . ?
O1T C4T C3T 109(2) . . ?
O1T C4T H4T1 109.8 . . ?
C3T C4T H4T1 109.8 . . ?
O1T C4T H4T2 109.8 . . ?
C3T C4T H4T2 109.8 . . ?
H4T1 C4T H4T2 108.3 . . ?
C8S O2S C5S 104.0(18) . . ?
C6S C5S O2S 113(2) . . ?
C6S C5S H5S1 109.0 . . ?
O2S C5S H5S1 109.0 . . ?
C6S C5S H5S2 109.0 . . ?
O2S C5S H5S2 109.0 . . ?
H5S1 C5S H5S2 107.8 . . ?
C5S C6S C7S 97(2) . . ?
C5S C6S H6S1 112.3 . . ?
C7S C6S H6S1 112.3 . . ?
C5S C6S H6S2 112.3 . . ?
C7S C6S H6S2 112.3 . . ?
H6S1 C6S H6S2 109.9 . . ?
C6S C7S C8S 113(3) . . ?
C6S C7S H7S1 109.1 . . ?
C8S C7S H7S1 109.1 . . ?
C6S C7S H7S2 109.1 . . ?
C8S C7S H7S2 109.1 . . ?
H7S1 C7S H7S2 107.8 . . ?
O2S C8S C7S 99.9(19) . . ?
O2S C8S H8S1 111.8 . . ?
C7S C8S H8S1 111.8 . . ?
O2S C8S H8S2 111.8 . . ?
C7S C8S H8S2 111.8 . . ?
H8S1 C8S H8S2 109.5 . . ?
C13S O3S C16S 110(2) . . ?
O4S C9S C10S 104(3) . . ?
O4S C9S H9S1 110.9 . . ?
C10S C9S H9S1 110.9 . . ?
O4S C9S H9S2 110.9 . . ?
C10S C9S H9S2 110.9 . . ?
H9S1 C9S H9S2 108.9 . . ?
C11S C10S C9S 99(3) . . ?
C11S C10S H10A 111.9 . . ?
C9S C10S H10A 111.9 . . ?
C11S C10S H10B 111.9 . . ?
C9S C10S H10B 111.9 . . ?
H10A C10S H10B 109.6 . . ?
C10S C11S C12S 119(4) . . ?
C10S C11S H11D 107.5 . . ?
C12S C11S H11D 107.5 . . ?
C10S C11S H11E 107.5 . . ?
C12S C11S H11E 107.5 . . ?
H11D C11S H11E 107.0 . . ?
O4S C12S C11S 96(3) . . ?
O4S C12S H12D 112.5 . . ?
C11S C12S H12D 112.5 . . ?
O4S C12S H12E 112.5 . . ?
C11S C12S H12E 112.5 . . ?
H12D C12S H12E 110.0 . . ?
C9S O4S C12S 113(3) . . ?
O3S C13S C14S 112(2) . . ?
O3S C13S H13A 109.3 . . ?
C14S C13S H13A 109.3 . . ?
O3S C13S H13B 109.3 . . ?
C14S C13S H13B 109.3 . . ?
H13A C13S H13B 107.9 . . ?
C13S C14S C15S 99(2) . . ?
C13S C14S H14D 112.0 . . ?
C15S C14S H14D 112.0 . . ?
C13S C14S H14E 112.0 . . ?
C15S C14S H14E 112.0 . . ?
H14D C14S H14E 109.6 . . ?
C16S C15S C14S 106(2) . . ?
C16S C15S H15D 110.5 . . ?
C14S C15S H15D 110.5 . . ?
C16S C15S H15E 110.5 . . ?
C14S C15S H15E 110.5 . . ?
H15D C15S H15E 108.7 . . ?
C15S C16S O3S 100(2) . . ?
C15S C16S H16A 111.9 . . ?
O3S C16S H16A 111.9 . . ?
C15S C16S H16B 111.9 . . ?
O3S C16S H16B 111.9 . . ?
H16A C16S H16B 109.6 . . ?

loop_
_geom_bond_atom_site_label_1
_geom_bond_atom_site_label_2
_geom_bond_distance
_geom_bond_site_symmetry_2
_geom_bond_publ_flag
Fe1 O1 1.990(11) . ?
Fe1 O2 1.990(11) . ?
Fe1 O3 2.053(11) . ?
Fe1 S3 2.396(5) . ?
Fe1 S1 2.421(5) . ?
Fe1 S2 2.424(5) . ?
S1 C4 1.698(16) . ?
S2 C10 1.686(17) . ?
S3 C16 1.754(18) . ?
O1 C1 1.257(17) . ?
O2 C7 1.291(19) . ?
O3 C13 1.297(19) . ?
N1 C1 1.326(19) . ?
N1 C2 1.41(2) . ?
N1 C3 1.423(18) . ?
N2 C1 1.360(19) . ?
N2 C4 1.38(2) . ?
N3 C4 1.334(18) . ?
N3 C5 1.427(19) . ?
N3 C6 1.512(19) . ?
N4 C7 1.361(19) . ?
N4 C9 1.45(2) . ?
N4 C8 1.48(2) . ?
N5 C10 1.332(18) . ?
N5 C7 1.34(2) . ?
N6 C10 1.31(2) . ?
N6 C11 1.43(2) . ?
N6 C12 1.471(18) . ?
N7 C13 1.369(19) . ?
N7 C14 1.408(18) . ?
N7 C15 1.465(19) . ?
N8 C13 1.327(19) . ?
N8 C16 1.36(2) . ?
N9 C16 1.33(2) . ?
N9 C18 1.43(2) . ?
N9 C17 1.46(2) . ?
C2 H2A 0.9800 . ?
C2 H2B 0.9800 . ?
C2 H2C 0.9800 . ?
C3 H3A 0.9800 . ?
C3 H3B 0.9800 . ?
C3 H3C 0.9800 . ?
C5 H5A 0.9800 . ?
C5 H5B 0.9800 . ?
C5 H5C 0.9800 . ?
C6 H6A 0.9800 . ?
C6 H6B 0.9800 . ?
C6 H6C 0.9800 . ?
C8 H8A 0.9800 . ?
C8 H8B 0.9800 . ?
C8 H8C 0.9800 . ?
C9 H9A 0.9800 . ?
C9 H9B 0.9800 . ?
C9 H9C 0.9800 . ?
C11 H11A 0.9800 . ?
C11 H11B 0.9800 . ?
C11 H11C 0.9800 . ?
C12 H12A 0.9800 . ?
C12 H12B 0.9800 . ?
C12 H12C 0.9800 . ?
C14 H14A 0.9800 . ?
C14 H14B 0.9800 . ?
C14 H14C 0.9800 . ?
C15 H15A 0.9800 . ?
C15 H15B 0.9800 . ?
C15 H15C 0.9800 . ?
C17 H17A 0.9800 . ?
C17 H17B 0.9800 . ?
C17 H17C 0.9800 . ?
C18 H18A 0.9800 . ?
C18 H18B 0.9800 . ?
C18 H18C 0.9800 . ?
Fe2 O6 1.874(12) . ?
Fe2 O4 1.971(10) . ?
Fe2 O5 2.003(10) . ?
Fe2 S6 2.420(5) . ?
Fe2 S5 2.426(5) . ?
Fe2 S4 2.447(5) . ?
S4 C22 1.701(16) . ?
S5 C28 1.729(17) . ?
S6 C34 1.757(18) . ?
O4 C19 1.254(17) . ?
O5 C25 1.291(18) . ?
O6 C31 1.31(2) . ?
N10 C19 1.353(19) . ?
N10 C20 1.44(2) . ?
N10 C21 1.47(2) . ?
N11 C22 1.360(18) . ?
N11 C19 1.372(19) . ?
N12 C22 1.334(19) . ?
N12 C24 1.406(17) . ?
N12 C23 1.486(18) . ?
N13 C25 1.37(2) . ?
N13 C27 1.45(2) . ?
N13 C26 1.452(19) . ?
N14 C28 1.31(2) . ?
N14 C25 1.37(2) . ?
N15 C28 1.316(19) . ?
N15 C30 1.399(15) . ?
N15 C29 1.43(2) . ?
N16 C34 1.362(19) . ?
N16 C35 1.46(2) . ?
N16 C36 1.49(2) . ?
N17 C34 1.24(2) . ?
N17 C31 1.33(2) . ?
N18 C31 1.32(2) . ?
N18 C33 1.490(19) . ?
N18 C32 1.54(2) . ?
C20 H20A 0.9800 . ?
C20 H20B 0.9800 . ?
C20 H20C 0.9800 . ?
C21 H21A 0.9800 . ?
C21 H21B 0.9800 . ?
C21 H21C 0.9800 . ?
C23 H23A 0.9800 . ?
C23 H23B 0.9800 . ?
C23 H23C 0.9800 . ?
C24 H24A 0.9800 . ?
C24 H24B 0.9800 . ?
C24 H24C 0.9800 . ?
C26 H26A 0.9800 . ?
C26 H26B 0.9800 . ?
C26 H26C 0.9800 . ?
C27 H27A 0.9800 . ?
C27 H27B 0.9800 . ?
C27 H27C 0.9800 . ?
C29 H29A 0.9800 . ?
C29 H29B 0.9800 . ?
C29 H29C 0.9800 . ?
C30 H30A 0.9800 . ?
C30 H30B 0.9800 . ?
C30 H30C 0.9800 . ?
C32 H32A 0.9800 . ?
C32 H32B 0.9800 . ?
C32 H32C 0.9800 . ?
C33 H33A 0.9800 . ?
C33 H33B 0.9800 . ?
C33 H33C 0.9800 . ?
C35 H35A 0.9800 . ?
C35 H35B 0.9800 . ?
C35 H35C 0.9800 . ?
C36 H36A 0.9800 . ?
C36 H36B 0.9800 . ?
C36 H36C 0.9800 . ?
Fe3 O9 1.982(10) . ?
Fe3 O8 1.991(10) . ?
Fe3 O7 2.051(11) . ?
Fe3 S7 2.394(5) . ?
Fe3 S9 2.413(4) . ?
Fe3 S8 2.425(5) . ?
S7 C40 1.68(2) . ?
S8 C46 1.699(16) . ?
S9 C52 1.751(16) . ?
O7 C37 1.293(19) . ?
O8 C43 1.239(17) . ?
O9 C49 1.242(17) . ?
N19 C37 1.391(19) . ?
N19 C39 1.40(2) . ?
N19 C38 1.50(2) . ?
N20 C40 1.32(2) . ?
N20 C37 1.33(2) . ?
N21 C41 1.36(2) . ?
N21 C40 1.39(2) . ?
N21 C42 1.43(2) . ?
N22 C46 1.342(18) . ?
N22 C48 1.418(19) . ?
N22 C47 1.449(17) . ?
N23 C46 1.301(18) . ?
N23 C43 1.358(18) . ?
N24 C43 1.410(18) . ?
N24 C44 1.414(18) . ?
N24 C45 1.44(2) . ?
N25 C49 1.278(19) . ?
N25 C50 1.422(19) . ?
N25 C51 1.489(18) . ?
N26 C52 1.286(18) . ?
N26 C49 1.388(18) . ?
N27 C52 1.364(17) . ?
N27 C53 1.393(18) . ?
N27 C54 1.43(2) . ?
C38 H38A 0.9800 . ?
C38 H38B 0.9800 . ?
C38 H38C 0.9800 . ?
C39 H39A 0.9800 . ?
C39 H39B 0.9800 . ?
C39 H39C 0.9800 . ?
C41 H41A 0.9800 . ?
C41 H41B 0.9800 . ?
C41 H41C 0.9800 . ?
C42 H42A 0.9800 . ?
C42 H42B 0.9800 . ?
C42 H42C 0.9800 . ?
C44 H44A 0.9800 . ?
C44 H44B 0.9800 . ?
C44 H44C 0.9800 . ?
C45 H45A 0.9800 . ?
C45 H45B 0.9800 . ?
C45 H45C 0.9800 . ?
C47 H47A 0.9800 . ?
C47 H47B 0.9800 . ?
C47 H47C 0.9800 . ?
C48 H48A 0.9800 . ?
C48 H48B 0.9800 . ?
C48 H48C 0.9800 . ?
C50 H50A 0.9800 . ?
C50 H50B 0.9800 . ?
C50 H50C 0.9800 . ?
C51 H51A 0.9800 . ?
C51 H51B 0.9800 . ?
C51 H51C 0.9800 . ?
C53 H53A 0.9800 . ?
C53 H53B 0.9800 . ?
C53 H53C 0.9800 . ?
C54 H54A 0.9800 . ?
C54 H54B 0.9800 . ?
C54 H54C 0.9800 . ?
O1S C1S 1.360(18) . ?
O1S C4S 1.373(18) . ?
C1S C2S 1.533(19) . ?
C1S H1S1 0.9900 . ?
C1S H1S2 0.9900 . ?
C2S C3S 1.559(19) . ?
C2S H2S1 0.9900 . ?
C2S H2S2 0.9900 . ?
C3S C4S 1.506(18) . ?
C3S H3S1 0.9900 . ?
C3S H3S2 0.9900 . ?
C4S H4S1 0.9900 . ?
C4S H4S2 0.9900 . ?
O1T C1T 1.410(19) . ?
O1T C4T 1.419(19) . ?
C1T C2T 1.515(19) . ?
C1T H1T1 0.9900 . ?
C1T H1T2 0.9900 . ?
C2T C3T 1.504(19) . ?
C2T H2T1 0.9900 . ?
C2T H2T2 0.9900 . ?
C3T C4T 1.504(19) . ?
C3T H3T1 0.9900 . ?
C3T H3T2 0.9900 . ?
C4T H4T1 0.9900 . ?
C4T H4T2 0.9900 . ?
O2S C8S 1.45(3) . ?
O2S C5S 1.49(3) . ?
C5S C6S 1.39(3) . ?
C5S H5S1 0.9900 . ?
C5S H5S2 0.9900 . ?
C6S C7S 1.40(4) . ?
C6S H6S1 0.9900 . ?
C6S H6S2 0.9900 . ?
C7S C8S 1.48(3) . ?
C7S H7S1 0.9900 . ?
C7S H7S2 0.9900 . ?
C8S H8S1 0.9900 . ?
C8S H8S2 0.9900 . ?
O3S C13S 1.37(3) . ?
O3S C16S 1.52(3) . ?
C9S O4S 1.42(3) . ?
C9S C10S 1.57(5) . ?
C9S H9S1 0.9900 . ?
C9S H9S2 0.9900 . ?
C10S C11S 1.39(4) . ?
C10S H10A 0.9900 . ?
C10S H10B 0.9900 . ?
C11S C12S 1.45(4) . ?
C11S H11D 0.9900 . ?
C11S H11E 0.9900 . ?
C12S O4S 1.44(4) . ?
C12S H12D 0.9900 . ?
C12S H12E 0.9900 . ?
C13S C14S 1.44(3) . ?
C13S H13A 0.9900 . ?
C13S H13B 0.9900 . ?
C14S C15S 1.55(3) . ?
C14S H14D 0.9900 . ?
C14S H14E 0.9900 . ?
C15S C16S 1.52(3) . ?
C15S H15D 0.9900 . ?
C15S H15E 0.9900 . ?
C16S H16A 0.9900 . ?
C16S H16B 0.9900 . ?

loop_
_geom_torsion_atom_site_label_1
_geom_torsion_atom_site_label_2
_geom_torsion_atom_site_label_3
_geom_torsion_atom_site_label_4
_geom_torsion
_geom_torsion_site_symmetry_1
_geom_torsion_site_symmetry_2
_geom_torsion_site_symmetry_3
_geom_torsion_site_symmetry_4
_geom_torsion_publ_flag
O1 Fe1 S1 C4 -2.0(7) . . . . ?
O2 Fe1 S1 C4 -88.6(7) . . . . ?
O3 Fe1 S1 C4 58(2) . . . . ?
S3 Fe1 S1 C4 97.0(6) . . . . ?
S2 Fe1 S1 C4 -174.6(6) . . . . ?
O1 Fe1 S2 C10 48.4(17) . . . . ?
O2 Fe1 S2 C10 -16.2(7) . . . . ?
O3 Fe1 S2 C10 -103.7(7) . . . . ?
S3 Fe1 S2 C10 167.8(6) . . . . ?
S1 Fe1 S2 C10 83.4(6) . . . . ?
O1 Fe1 S3 C16 -101.7(7) . . . . ?
O2 Fe1 S3 C16 52(4) . . . . ?
O3 Fe1 S3 C16 -11.8(7) . . . . ?
S1 Fe1 S3 C16 173.7(7) . . . . ?
S2 Fe1 S3 C16 89.7(7) . . . . ?
O2 Fe1 O1 C1 62.6(14) . . . . ?
O3 Fe1 O1 C1 150.7(14) . . . . ?
S3 Fe1 O1 C1 -120.3(13) . . . . ?
S1 Fe1 O1 C1 -37.0(14) . . . . ?
S2 Fe1 O1 C1 -2(3) . . . . ?
O1 Fe1 O2 C7 -169.4(15) . . . . ?
O3 Fe1 O2 C7 100.5(15) . . . . ?
S3 Fe1 O2 C7 37(4) . . . . ?
S1 Fe1 O2 C7 -84.3(14) . . . . ?
S2 Fe1 O2 C7 -1.1(14) . . . . ?
O1 Fe1 O3 C13 111.2(14) . . . . ?
O2 Fe1 O3 C13 -161.4(14) . . . . ?
S3 Fe1 O3 C13 12.8(14) . . . . ?
S1 Fe1 O3 C13 51(3) . . . . ?
S2 Fe1 O3 C13 -74.8(14) . . . . ?
Fe1 O1 C1 N1 -124.2(15) . . . . ?
Fe1 O1 C1 N2 61(2) . . . . ?
C2 N1 C1 O1 1(2) . . . . ?
C3 N1 C1 O1 -172.3(17) . . . . ?
C2 N1 C1 N2 176.8(16) . . . . ?
C3 N1 C1 N2 3(3) . . . . ?
C4 N2 C1 O1 -27(3) . . . . ?
C4 N2 C1 N1 158.1(15) . . . . ?
C5 N3 C4 N2 8(2) . . . . ?
C6 N3 C4 N2 177.5(14) . . . . ?
C5 N3 C4 S1 -172.2(13) . . . . ?
C6 N3 C4 S1 -3(2) . . . . ?
C1 N2 C4 N3 162.9(15) . . . . ?
C1 N2 C4 S1 -17(2) . . . . ?
Fe1 S1 C4 N3 -155.3(12) . . . . ?
Fe1 S1 C4 N2 24.5(16) . . . . ?
Fe1 O2 C7 N5 21(3) . . . . ?
Fe1 O2 C7 N4 -164.0(10) . . . . ?
C10 N5 C7 O2 -18(3) . . . . ?
C10 N5 C7 N4 167.1(14) . . . . ?
C9 N4 C7 O2 177.9(13) . . . . ?
C8 N4 C7 O2 1(2) . . . . ?
C9 N4 C7 N5 -7(2) . . . . ?
C8 N4 C7 N5 176.6(13) . . . . ?
C11 N6 C10 N5 5(2) . . . . ?
C12 N6 C10 N5 -175.5(14) . . . . ?
C11 N6 C10 S2 -172.3(13) . . . . ?
C12 N6 C10 S2 7(2) . . . . ?
C7 N5 C10 N6 173.8(14) . . . . ?
C7 N5 C10 S2 -10(2) . . . . ?
Fe1 S2 C10 N6 -158.3(12) . . . . ?
Fe1 S2 C10 N5 25.3(17) . . . . ?
Fe1 O3 C13 N8 -7(3) . . . . ?
Fe1 O3 C13 N7 167.6(10) . . . . ?
C16 N8 C13 O3 -2(3) . . . . ?
C16 N8 C13 N7 -177.0(15) . . . . ?
C14 N7 C13 O3 4(2) . . . . ?
C15 N7 C13 O3 176.6(14) . . . . ?
C14 N7 C13 N8 179.7(15) . . . . ?
C15 N7 C13 N8 -8(2) . . . . ?
C18 N9 C16 N8 0(2) . . . . ?
C17 N9 C16 N8 -175.0(15) . . . . ?
C18 N9 C16 S3 -174.5(13) . . . . ?
C17 N9 C16 S3 10(2) . . . . ?
C13 N8 C16 N9 -175.7(16) . . . . ?
C13 N8 C16 S3 -2(3) . . . . ?
Fe1 S3 C16 N9 -175.4(11) . . . . ?
Fe1 S3 C16 N8 10.4(19) . . . . ?
O6 Fe2 S4 C22 97.6(7) . . . . ?
O4 Fe2 S4 C22 7.6(7) . . . . ?
O5 Fe2 S4 C22 -47.7(19) . . . . ?
S6 Fe2 S4 C22 -177.8(7) . . . . ?
S5 Fe2 S4 C22 -91.5(7) . . . . ?
O6 Fe2 S5 C28 -67(2) . . . . ?
O4 Fe2 S5 C28 88.2(7) . . . . ?
O5 Fe2 S5 C28 -0.1(6) . . . . ?
S6 Fe2 S5 C28 -99.6(6) . . . . ?
S4 Fe2 S5 C28 172.5(6) . . . . ?
O6 Fe2 S6 C34 8.9(7) . . . . ?
O4 Fe2 S6 C34 -54(3) . . . . ?
O5 Fe2 S6 C34 98.1(7) . . . . ?
S5 Fe2 S6 C34 -176.7(6) . . . . ?
S4 Fe2 S6 C34 -90.2(6) . . . . ?
O6 Fe2 O4 C19 -86.9(19) . . . . ?
O5 Fe2 O4 C19 -176.9(19) . . . . ?
S6 Fe2 O4 C19 -25(4) . . . . ?
S5 Fe2 O4 C19 97.5(19) . . . . ?
S4 Fe2 O4 C19 11.9(19) . . . . ?
O6 Fe2 O5 C25 -158.3(13) . . . . ?
O4 Fe2 O5 C25 -67.6(13) . . . . ?
S6 Fe2 O5 C25 116.7(13) . . . . ?
S5 Fe2 O5 C25 31.3(13) . . . . ?
S4 Fe2 O5 C25 -13(3) . . . . ?
O4 Fe2 O6 C31 158.1(18) . . . . ?
O5 Fe2 O6 C31 -113.1(18) . . . . ?
S6 Fe2 O6 C31 -13.8(17) . . . . ?
S5 Fe2 O6 C31 -47(3) . . . . ?
S4 Fe2 O6 C31 73.0(18) . . . . ?
Fe2 O4 C19 N10 158.8(13) . . . . ?
Fe2 O4 C19 N11 -27(3) . . . . ?
C20 N10 C19 O4 -2(3) . . . . ?
C21 N10 C19 O4 177.0(16) . . . . ?
C20 N10 C19 N11 -177.2(15) . . . . ?
C21 N10 C19 N11 2(2) . . . . ?
C22 N11 C19 O4 15(3) . . . . ?
C22 N11 C19 N10 -170.5(15) . . . . ?
C24 N12 C22 N11 -179.0(14) . . . . ?
C23 N12 C22 N11 3(2) . . . . ?
C24 N12 C22 S4 -5(2) . . . . ?
C23 N12 C22 S4 176.8(11) . . . . ?
C19 N11 C22 N12 -179.3(15) . . . . ?
C19 N11 C22 S4 8(2) . . . . ?
Fe2 S4 C22 N12 170.7(11) . . . . ?
Fe2 S4 C22 N11 -16.6(17) . . . . ?
Fe2 O5 C25 N13 134.9(13) . . . . ?
Fe2 O5 C25 N14 -49(2) . . . . ?
C27 N13 C25 O5 -7(2) . . . . ?
C26 N13 C25 O5 175.0(15) . . . . ?
C27 N13 C25 N14 176.3(14) . . . . ?
C26 N13 C25 N14 -2(2) . . . . ?
C28 N14 C25 O5 19(3) . . . . ?
C28 N14 C25 N13 -164.9(15) . . . . ?
C25 N14 C28 N15 -168.8(14) . . . . ?
C25 N14 C28 S5 16(2) . . . . ?
C30 N15 C28 N14 -171.3(15) . . . . ?
C29 N15 C28 N14 -8(2) . . . . ?
C30 N15 C28 S5 4(2) . . . . ?
C29 N15 C28 S5 167.7(13) . . . . ?
Fe2 S5 C28 N14 -20.2(17) . . . . ?
Fe2 S5 C28 N15 165.1(11) . . . . ?
Fe2 O6 C31 N18 -173.1(12) . . . . ?
Fe2 O6 C31 N17 7(3) . . . . ?
C33 N18 C31 O6 3(2) . . . . ?
C32 N18 C31 O6 -179.0(14) . . . . ?
C33 N18 C31 N17 -177.8(14) . . . . ?
C32 N18 C31 N17 1(2) . . . . ?
C34 N17 C31 O6 8(3) . . . . ?
C34 N17 C31 N18 -171.5(16) . . . . ?
C31 N17 C34 N16 176.8(15) . . . . ?
C31 N17 C34 S6 -7(3) . . . . ?
C35 N16 C34 N17 175.7(15) . . . . ?
C36 N16 C34 N17 -11(2) . . . . ?
C35 N16 C34 S6 -1(2) . . . . ?
C36 N16 C34 S6 172.6(11) . . . . ?
Fe2 S6 C34 N17 -3.0(18) . . . . ?
Fe2 S6 C34 N16 173.1(10) . . . . ?
O9 Fe3 S7 C40 74(2) . . . . ?
O8 Fe3 S7 C40 -86.6(7) . . . . ?
O7 Fe3 S7 C40 0.8(7) . . . . ?
S9 Fe3 S7 C40 102.6(7) . . . . ?
S8 Fe3 S7 C40 -171.2(6) . . . . ?
O9 Fe3 S8 C46 -99.9(7) . . . . ?
O8 Fe3 S8 C46 -10.5(7) . . . . ?
O7 Fe3 S8 C46 39(2) . . . . ?
S7 Fe3 S8 C46 89.2(7) . . . . ?
S9 Fe3 S8 C46 176.1(7) . . . . ?
O9 Fe3 S9 C52 -16.0(6) . . . . ?
O8 Fe3 S9 C52 45.8(18) . . . . ?
O7 Fe3 S9 C52 -103.7(6) . . . . ?
S7 Fe3 S9 C52 168.8(6) . . . . ?
S8 Fe3 S9 C52 83.6(6) . . . . ?
O9 Fe3 O7 C37 156.5(12) . . . . ?
O8 Fe3 O7 C37 66.4(13) . . . . ?
S7 Fe3 O7 C37 -33.0(12) . . . . ?
S9 Fe3 O7 C37 -119.2(12) . . . . ?
S8 Fe3 O7 C37 17(3) . . . . ?
O9 Fe3 O8 C43 84.5(16) . . . . ?
O7 Fe3 O8 C43 173.3(16) . . . . ?
S7 Fe3 O8 C43 -98.8(16) . . . . ?
S9 Fe3 O8 C43 23(3) . . . . ?
S8 Fe3 O8 C43 -14.6(16) . . . . ?
O8 Fe3 O9 C49 -136.4(17) . . . . ?
O7 Fe3 O9 C49 135.9(17) . . . . ?
S7 Fe3 O9 C49 63(3) . . . . ?
S9 Fe3 O9 C49 34.0(16) . . . . ?
S8 Fe3 O9 C49 -50.9(17) . . . . ?
Fe3 O7 C37 N20 55(2) . . . . ?
Fe3 O7 C37 N19 -131.6(12) . . . . ?
C40 N20 C37 O7 -23(3) . . . . ?
C40 N20 C37 N19 164.0(15) . . . . ?
C39 N19 C37 O7 -168.3(15) . . . . ?
C38 N19 C37 O7 3(2) . . . . ?
C39 N19 C37 N20 6(2) . . . . ?
C38 N19 C37 N20 177.2(14) . . . . ?
C37 N20 C40 N21 168.6(14) . . . . ?
C37 N20 C40 S7 -24(2) . . . . ?
C41 N21 C40 N20 0(2) . . . . ?
C42 N21 C40 N20 171.1(15) . . . . ?
C41 N21 C40 S7 -169.8(15) . . . . ?
C42 N21 C40 S7 2(2) . . . . ?
Fe3 S7 C40 N20 26.9(18) . . . . ?
Fe3 S7 C40 N21 -166.4(11) . . . . ?
Fe3 O8 C43 N23 31(3) . . . . ?
Fe3 O8 C43 N24 -146.1(11) . . . . ?
C46 N23 C43 O8 -12(3) . . . . ?
C46 N23 C43 N24 165.3(15) . . . . ?
C44 N24 C43 O8 -8(2) . . . . ?
C45 N24 C43 O8 -170.4(15) . . . . ?
C44 N24 C43 N23 174.2(14) . . . . ?
C45 N24 C43 N23 12(2) . . . . ?
C43 N23 C46 N22 164.9(16) . . . . ?
C43 N23 C46 S8 -20(3) . . . . ?
C48 N22 C46 N23 0(3) . . . . ?
C47 N22 C46 N23 179.5(16) . . . . ?
C48 N22 C46 S8 -175.2(13) . . . . ?
C47 N22 C46 S8 4(2) . . . . ?
Fe3 S8 C46 N23 27.7(18) . . . . ?
Fe3 S8 C46 N22 -157.4(12) . . . . ?
Fe3 O9 C49 N25 154.4(12) . . . . ?
Fe3 O9 C49 N26 -32(3) . . . . ?
C50 N25 C49 O9 -180.0(15) . . . . ?
C51 N25 C49 O9 -5(2) . . . . ?
C50 N25 C49 N26 6(2) . . . . ?
C51 N25 C49 N26 -179.3(14) . . . . ?
C52 N26 C49 O9 4(3) . . . . ?
C52 N26 C49 N25 177.3(15) . . . . ?
C49 N26 C52 N27 -174.3(14) . . . . ?
C49 N26 C52 S9 4(2) . . . . ?
C53 N27 C52 N26 3(2) . . . . ?
C54 N27 C52 N26 -178.5(14) . . . . ?
C53 N27 C52 S9 -175.8(11) . . . . ?
C54 N27 C52 S9 3(2) . . . . ?
Fe3 S9 C52 N26 6.4(16) . . . . ?
Fe3 S9 C52 N27 -175.1(10) . . . . ?
C4S O1S C1S C2S 17(4) . . . . ?
O1S C1S C2S C3S -39(4) . . . . ?
C1S C2S C3S C4S 41(3) . . . . ?
C1S O1S C4S C3S 15(4) . . . . ?
C2S C3S C4S O1S -38(4) . . . . ?
C4T O1T C1T C2T -49(4) . . . . ?
O1T C1T C2T C3T 34(5) . . . . ?
C1T C2T C3T C4T -3(5) . . . . ?
C1T O1T C4T C3T 47(4) . . . . ?
C2T C3T C4T O1T -28(5) . . . . ?
C8S O2S C5S C6S 7(4) . . . . ?
O2S C5S C6S C7S -26(4) . . . . ?
C5S C6S C7S C8S 37(3) . . . . ?
C5S O2S C8S C7S 14(3) . . . . ?
C6S C7S C8S O2S -34(3) . . . . ?
O4S C9S C10S C11S -5(5) . . . . ?
C9S C10S C11S C12S -13(6) . . . . ?
C10S C11S C12S O4S 25(6) . . . . ?
C10S C9S O4S C12S 22(5) . . . . ?
C11S C12S O4S C9S -27(5) . . . . ?
C16S O3S C13S C14S 13(4) . . . . ?
O3S C13S C14S C15S -30(4) . . . . ?
C13S C14S C15S C16S 36(3) . . . . ?
C14S C15S C16S O3S -29(3) . . . . ?
C13S O3S C16S C15S 10(3) . . . . ?
